data_7120433
loop_
_publ_author_name
'Mamada, Masashi'
'Minami, Tsuyoshi'
'Katagiri, Hiroshi'
'Omiya, Takafumi'
'Tokito, Shizuo'

_publ_section_title
;
 One-step, green synthesis of a supramolecular organogelator based on
 mellitic triimide for the recognition of aromatic compounds
;
_journal_name_full 'Chem. Commun.'
_journal_paper_doi 10.1039/C7CC04876A
_journal_year 2017
_chemical_formula_moiety 'C47 H34 N4 O9'
_chemical_formula_sum 'C47 H34 N4 O9'
_chemical_formula_weight 798.78
_chemical_name_systematic
; 
 ? 
;
_space_group_crystal_system orthorhombic
_space_group_IT_number 19
_space_group_name_Hall 'P 2ac 2ab'
_space_group_name_H-M_alt 'P 21 21 21'
_symmetry_space_group_name_Hall 'P 2ac 2ab'
_symmetry_space_group_name_H-M 'P 21 21 21'
_atom_sites_solution_hydrogens geom
_atom_sites_solution_primary direct
_atom_sites_solution_secondary difmap
_audit_creation_method SHELXL-97
_audit_update_record
;
2017-06-22 deposited with the CCDC.
2017-07-11 downloaded from the CCDC.
;
_cell_angle_alpha 90.00
_cell_angle_beta 90.00
_cell_angle_gamma 90.00
_cell_formula_units_Z 12
_cell_length_a 19.8152(6)
_cell_length_b 22.7474(7)
_cell_length_c 25.6460(8)
_cell_measurement_reflns_used 26282
_cell_measurement_temperature 93(2)
_cell_measurement_theta_max 30.5
_cell_measurement_theta_min 1.8
_cell_volume 11559.8(6)
_computing_cell_refinement 'CrystalClear (Rigaku Inc., 2008)'
_computing_data_collection 'CrystalClear (Rigaku Inc., 2008)'
_computing_data_reduction 'CrystalClear (Rigaku Inc., 2008)'
_computing_molecular_graphics 'PLATON (Spek, 2009)'
_computing_publication_material 'Yadokari-XG 2009 (Wakita, Kabuto et al., 2009)'
_computing_structure_refinement 'SHELXL-97 (Sheldrick, 2008)'
_computing_structure_solution 'SHELXS-97 (Sheldrick, 2008)'
_diffrn_ambient_temperature 93(2)
_diffrn_detector_area_resol_mean 28.5714
_diffrn_measured_fraction_theta_full 0.997
_diffrn_measured_fraction_theta_max 0.997
_diffrn_measurement_device 'Rigaku Saturn'
_diffrn_measurement_method \w
_diffrn_radiation_detector CCD
_diffrn_radiation_monochromator 'Graphite Monochromator'
_diffrn_radiation_source 'Rotating Anode'
_diffrn_radiation_type MoK\a
_diffrn_radiation_wavelength 0.71075
_diffrn_reflns_av_R_equivalents 0.0714
_diffrn_reflns_av_sigmaI/netI 0.0567
_diffrn_reflns_limit_h_max 24
_diffrn_reflns_limit_h_min -24
_diffrn_reflns_limit_k_max 27
_diffrn_reflns_limit_k_min -27
_diffrn_reflns_limit_l_max 31
_diffrn_reflns_limit_l_min -31
_diffrn_reflns_number 128341
_diffrn_reflns_theta_full 25.50
_diffrn_reflns_theta_max 25.50
_diffrn_reflns_theta_min 2.55
_exptl_absorpt_coefficient_mu 0.097
_exptl_absorpt_correction_T_max 1.000
_exptl_absorpt_correction_T_min 0.861
_exptl_absorpt_correction_type multi-scan
_exptl_absorpt_process_details '(REQAB; Jacobson, 1998)'
_exptl_crystal_colour Orange
_exptl_crystal_density_diffrn 1.377
_exptl_crystal_density_method 'not measured'
_exptl_crystal_description block
_exptl_crystal_F_000 4992
_exptl_crystal_size_max 0.40
_exptl_crystal_size_mid 0.35
_exptl_crystal_size_min 0.32
_refine_diff_density_max 0.660
_refine_diff_density_min -0.218
_refine_diff_density_rms 0.050
_refine_ls_abs_structure_details 'Flack H D (1983), Acta Cryst. A39, 876-881'
_refine_ls_abs_structure_Flack -0.4(5)
_refine_ls_extinction_method none
_refine_ls_goodness_of_fit_ref 1.115
_refine_ls_hydrogen_treatment mixed
_refine_ls_matrix_type full
_refine_ls_number_parameters 1627
_refine_ls_number_reflns 21458
_refine_ls_number_restraints 0
_refine_ls_restrained_S_all 1.115
_refine_ls_R_factor_all 0.0591
_refine_ls_R_factor_gt 0.0484
_refine_ls_shift/su_max 0.001
_refine_ls_shift/su_mean 0.000
_refine_ls_structure_factor_coef Fsqd
_refine_ls_weighting_details 'calc w=1/[\s^2^(Fo^2^)+(0.0386P)^2^+0.7826P] where P=(Fo^2^+2Fc^2^)/3'
_refine_ls_weighting_scheme calc
_refine_ls_wR_factor_gt 0.1000
_refine_ls_wR_factor_ref 0.1058
_reflns_number_gt 18932
_reflns_number_total 21458
_reflns_threshold_expression >2sigma(I)
_cod_data_source_file c7cc04876a2.cif
_cod_data_source_block H-acetone
_cod_depositor_comments
;
The following automatic conversions were performed:

'_exptl_absorpt_correction_type' value 'Multi-scan' changed to
'multi-scan' according to
/home/data/users/saulius/crontab/automatic-downloads/rss-feeds/RSC/lib/dictionaries/cif_core.dic
dictionary named 'cif_core.dic' version 2.4.2 from 2011-04-26.

Automatic conversion script
Id: cif_fix_values 4973 2017-02-22 13:04:09Z antanas 
;
_cod_database_code 7120433

loop_
_symmetry_equiv_pos_as_xyz
'x, y, z'
'-x+1/2, -y, z+1/2'
'x+1/2, -y+1/2, -z'
'-x, y+1/2, -z+1/2'

loop_
_atom_site_label
_atom_site_type_symbol
_atom_site_fract_x
_atom_site_fract_y
_atom_site_fract_z
_atom_site_U_iso_or_equiv
_atom_site_adp_type
_atom_site_occupancy
_atom_site_symmetry_multiplicity
_atom_site_calc_flag
_atom_site_refinement_flags
C1 C 0.00972(12) 0.78355(11) 0.46648(10) 0.0264(6) Uani 1 1 d .
C2 C 0.01330(12) 0.78495(11) 0.52091(10) 0.0241(6) Uani 1 1 d .
C3 C -0.02899(12) 0.82148(11) 0.54916(10) 0.0231(5) Uani 1 1 d .
C4 C -0.07630(12) 0.85739(11) 0.52326(10) 0.0232(6) Uani 1 1 d .
C5 C -0.08061(12) 0.85484(11) 0.46928(10) 0.0222(5) Uani 1 1 d .
C6 C -0.03724(12) 0.81858(11) 0.44059(10) 0.0247(6) Uani 1 1 d .
C7 C 0.06317(13) 0.74201(11) 0.44674(11) 0.0293(6) Uani 1 1 d .
N1 N 0.09430(11) 0.72043(9) 0.49167(9) 0.0316(5) Uani 1 1 d .
C8 C 0.06807(13) 0.74350(11) 0.53777(11) 0.0291(6) Uani 1 1 d .
O1 O 0.07798(9) 0.72852(9) 0.40248(8) 0.0371(5) Uani 1 1 d .
O2 O 0.08690(9) 0.73093(8) 0.58124(8) 0.0340(5) Uani 1 1 d .
C9 C 0.15110(14) 0.67817(12) 0.49120(13) 0.0374(7) Uani 1 1 d .
H1 H 0.1501 0.6553 0.4584 0.045 Uiso 1 1 calc R
H2 H 0.1461 0.6503 0.5206 0.045 Uiso 1 1 calc R
C10 C 0.21824(13) 0.70978(11) 0.49573(12) 0.0308(6) Uani 1 1 d .
C11 C 0.25289(13) 0.72613(12) 0.45120(11) 0.0315(6) Uani 1 1 d .
H3 H 0.2354 0.7159 0.4179 0.038 Uiso 1 1 calc R
C12 C 0.31354(13) 0.75756(12) 0.45467(11) 0.0332(7) Uani 1 1 d .
H4 H 0.3370 0.7685 0.4239 0.040 Uiso 1 1 calc R
C13 C 0.33906(13) 0.77257(11) 0.50296(12) 0.0326(6) Uani 1 1 d .
H5 H 0.3798 0.7945 0.5055 0.039 Uiso 1 1 calc R
C14 C 0.30512(14) 0.75556(12) 0.54767(11) 0.0339(7) Uani 1 1 d .
H6 H 0.3231 0.7654 0.5809 0.041 Uiso 1 1 calc R
C15 C 0.24487(14) 0.72424(12) 0.54447(11) 0.0340(7) Uani 1 1 d .
H7 H 0.2220 0.7127 0.5754 0.041 Uiso 1 1 calc R
C16 C -0.03494(13) 0.83318(11) 0.60678(10) 0.0259(6) Uani 1 1 d .
N2 N -0.08512(10) 0.87627(9) 0.61094(8) 0.0241(5) Uani 1 1 d .
C17 C -0.11357(12) 0.89230(11) 0.56342(10) 0.0238(6) Uani 1 1 d .
O3 O -0.00491(9) 0.81193(8) 0.64284(7) 0.0333(5) Uani 1 1 d .
O4 O -0.15854(9) 0.92770(7) 0.55792(7) 0.0285(4) Uani 1 1 d .
C18 C -0.10992(14) 0.89903(12) 0.66107(10) 0.0297(6) Uani 1 1 d .
H8 H -0.1239 0.9405 0.6569 0.036 Uiso 1 1 calc R
H9 H -0.0732 0.8976 0.6872 0.036 Uiso 1 1 calc R
C19 C -0.16876(13) 0.86326(12) 0.67996(9) 0.0268(6) Uani 1 1 d .
C20 C -0.15780(16) 0.81282(12) 0.70995(10) 0.0369(7) Uani 1 1 d .
H10 H -0.1133 0.8032 0.7207 0.044 Uiso 1 1 calc R
C21 C -0.2109(2) 0.77666(15) 0.72416(13) 0.0535(9) Uani 1 1 d .
H11 H -0.2027 0.7423 0.7442 0.064 Uiso 1 1 calc R
C22 C -0.2754(2) 0.79071(17) 0.70910(14) 0.0603(11) Uani 1 1 d .
H12 H -0.3119 0.7659 0.7187 0.072 Uiso 1 1 calc R
C23 C -0.28752(17) 0.84044(19) 0.68023(14) 0.0579(10) Uani 1 1 d .
H13 H -0.3323 0.8501 0.6701 0.070 Uiso 1 1 calc R
C24 C -0.23418(14) 0.87671(14) 0.66584(11) 0.0381(7) Uani 1 1 d .
H14 H -0.2429 0.9112 0.6460 0.046 Uiso 1 1 calc R
C25 C -0.12550(13) 0.88730(11) 0.43152(10) 0.0242(6) Uani 1 1 d .
N3 N -0.10540(11) 0.86822(9) 0.38226(8) 0.0274(5) Uani 1 1 d .
C26 C -0.05277(13) 0.82710(12) 0.38358(11) 0.0287(6) Uani 1 1 d .
O5 O -0.16931(9) 0.92336(8) 0.43961(7) 0.0289(4) Uani 1 1 d .
O6 O -0.02683(10) 0.80566(9) 0.34560(7) 0.0369(5) Uani 1 1 d .
C27 C -0.13500(14) 0.89134(13) 0.33377(10) 0.0333(7) Uani 1 1 d .
H15 H -0.1009 0.8893 0.3056 0.040 Uiso 1 1 calc R
H16 H -0.1470 0.9332 0.3389 0.040 Uiso 1 1 calc R
C28 C -0.19721(13) 0.85781(12) 0.31716(10) 0.0275(6) Uani 1 1 d .
C29 C -0.26094(16) 0.87929(16) 0.32845(13) 0.0490(8) Uani 1 1 d .
H17 H -0.2659 0.9150 0.3473 0.059 Uiso 1 1 calc R
C30 C -0.31788(16) 0.84833(19) 0.31209(14) 0.0619(11) Uani 1 1 d .
H18 H -0.3615 0.8633 0.3198 0.074 Uiso 1 1 calc R
C31 C -0.31173(16) 0.79647(16) 0.28495(12) 0.0476(8) Uani 1 1 d .
H19 H -0.3509 0.7756 0.2743 0.057 Uiso 1 1 calc R
C32 C -0.24910(16) 0.77515(14) 0.27335(12) 0.0449(8) Uani 1 1 d .
H20 H -0.2445 0.7397 0.2541 0.054 Uiso 1 1 calc R
C33 C -0.19206(14) 0.80553(12) 0.28974(11) 0.0364(7) Uani 1 1 d .
H21 H -0.1486 0.7901 0.2820 0.044 Uiso 1 1 calc R
C34 C 0.60713(12) 0.95727(10) -0.04960(9) 0.0188(5) Uani 1 1 d .
C35 C 0.59838(11) 0.96005(10) 0.00453(9) 0.0192(5) Uani 1 1 d .
C36 C 0.64545(12) 0.93384(10) 0.03727(9) 0.0191(5) Uani 1 1 d .
C37 C 0.70166(12) 0.90473(10) 0.01569(9) 0.0192(5) Uani 1 1 d .
C38 C 0.71020(11) 0.90310(10) -0.03830(9) 0.0187(5) Uani 1 1 d .
C39 C 0.66289(12) 0.92979(10) -0.07062(9) 0.0195(5) Uani 1 1 d .
C40 C 0.54858(12) 0.98883(10) -0.07452(10) 0.0209(5) Uani 1 1 d .
N4 N 0.50963(10) 1.00951(9) -0.03323(8) 0.0217(5) Uani 1 1 d .
C41 C 0.53516(12) 0.99417(10) 0.01550(10) 0.0217(5) Uani 1 1 d .
O7 O 0.53627(8) 0.99678(8) -0.12019(7) 0.0285(4) Uani 1 1 d .
O8 O 0.51042(8) 1.00842(8) 0.05660(7) 0.0284(4) Uani 1 1 d .
C42 C 0.44758(12) 1.04401(11) -0.04078(10) 0.0250(6) Uani 1 1 d .
H22 H 0.4517 1.0671 -0.0734 0.030 Uiso 1 1 calc R
H23 H 0.4428 1.0721 -0.0115 0.030 Uiso 1 1 calc R
C43 C 0.38476(12) 1.00647(10) -0.04380(10) 0.0226(6) Uani 1 1 d .
C44 C 0.35477(12) 0.99472(11) -0.09190(10) 0.0256(6) Uani 1 1 d .
H24 H 0.3752 1.0090 -0.1229 0.031 Uiso 1 1 calc R
C45 C 0.29528(13) 0.96235(11) -0.09514(11) 0.0311(6) Uani 1 1 d .
H25 H 0.2756 0.9547 -0.1282 0.037 Uiso 1 1 calc R
C46 C 0.26492(13) 0.94142(11) -0.05038(12) 0.0343(7) Uani 1 1 d .
H26 H 0.2241 0.9196 -0.0525 0.041 Uiso 1 1 calc R
C47 C 0.29451(14) 0.95250(11) -0.00176(12) 0.0339(7) Uani 1 1 d .
H27 H 0.2738 0.9381 0.0291 0.041 Uiso 1 1 calc R
C48 C 0.35429(13) 0.98459(11) 0.00138(11) 0.0279(6) Uani 1 1 d .
H28 H 0.3744 0.9916 0.0344 0.034 Uiso 1 1 calc R
C49 C 0.64955(12) 0.92725(10) 0.09571(9) 0.0211(5) Uani 1 1 d .
N5 N 0.70675(10) 0.89347(9) 0.10501(7) 0.0221(5) Uani 1 1 d .
C50 C 0.74198(12) 0.87906(10) 0.05971(9) 0.0205(5) Uani 1 1 d .
O9 O 0.61241(9) 0.94642(8) 0.12904(6) 0.0266(4) Uani 1 1 d .
O10 O 0.79381(8) 0.85067(8) 0.05846(7) 0.0275(4) Uani 1 1 d .
C51 C 0.72902(13) 0.87345(12) 0.15668(10) 0.0275(6) Uani 1 1 d .
H29 H 0.7450 0.8323 0.1541 0.033 Uiso 1 1 calc R
H30 H 0.6902 0.8742 0.1810 0.033 Uiso 1 1 calc R
C52 C 0.78480(13) 0.91123(11) 0.17832(9) 0.0253(6) Uani 1 1 d .
C53 C 0.77085(15) 0.96551(12) 0.20100(10) 0.0343(7) Uani 1 1 d .
H31 H 0.7255 0.9787 0.2032 0.041 Uiso 1 1 calc R
C54 C 0.82234(16) 1.00063(13) 0.22042(11) 0.0406(7) Uani 1 1 d .
H32 H 0.8122 1.0377 0.2356 0.049 Uiso 1 1 calc R
C55 C 0.88859(16) 0.98136(14) 0.21760(11) 0.0409(8) Uani 1 1 d .
H33 H 0.9239 1.0051 0.2312 0.049 Uiso 1 1 calc R
C56 C 0.90347(14) 0.92790(14) 0.19521(11) 0.0374(7) Uani 1 1 d .
H34 H 0.9490 0.9150 0.1929 0.045 Uiso 1 1 calc R
C57 C 0.85165(13) 0.89272(13) 0.17591(10) 0.0322(6) Uani 1 1 d .
H35 H 0.8621 0.8556 0.1609 0.039 Uiso 1 1 calc R
C58 C 0.76298(12) 0.87421(10) -0.07192(9) 0.0211(5) Uani 1 1 d .
N6 N 0.74411(10) 0.88771(9) -0.12288(7) 0.0215(5) Uani 1 1 d .
C59 C 0.68516(12) 0.92090(11) -0.12608(10) 0.0215(5) Uani 1 1 d .
O11 O 0.81099(8) 0.84456(7) -0.06009(7) 0.0248(4) Uani 1 1 d .
O12 O 0.65923(9) 0.93778(8) -0.16616(6) 0.0290(4) Uani 1 1 d .
C60 C 0.78293(12) 0.86780(11) -0.16865(10) 0.0256(6) Uani 1 1 d .
H36 H 0.7545 0.8711 -0.2003 0.031 Uiso 1 1 calc R
H37 H 0.7954 0.8260 -0.1642 0.031 Uiso 1 1 calc R
C61 C 0.84623(13) 0.90425(12) -0.17564(10) 0.0272(6) Uani 1 1 d .
C62 C 0.90876(14) 0.88134(14) -0.16110(12) 0.0391(7) Uani 1 1 d .
H38 H 0.9118 0.8422 -0.1483 0.047 Uiso 1 1 calc R
C63 C 0.96657(16) 0.91542(18) -0.16529(13) 0.0537(10) Uani 1 1 d .
H39 H 1.0088 0.9000 -0.1544 0.064 Uiso 1 1 calc R
C64 C 0.96278(18) 0.97101(19) -0.18509(14) 0.0598(10) Uani 1 1 d .
H40 H 1.0024 0.9942 -0.1882 0.072 Uiso 1 1 calc R
C65 C 0.9009(2) 0.99368(17) -0.20072(15) 0.0684(11) Uani 1 1 d .
H41 H 0.8984 1.0323 -0.2148 0.082 Uiso 1 1 calc R
C66 C 0.84259(16) 0.96002(14) -0.19589(12) 0.0470(8) Uani 1 1 d .
H42 H 0.8003 0.9756 -0.2066 0.056 Uiso 1 1 calc R
C67 C 0.78928(12) 0.71497(10) -0.05168(10) 0.0223(5) Uani 1 1 d .
C68 C 0.77998(12) 0.71566(10) 0.00232(10) 0.0212(5) Uani 1 1 d .
C69 C 0.82962(12) 0.69356(11) 0.03510(10) 0.0225(5) Uani 1 1 d .
C70 C 0.89013(12) 0.67153(10) 0.01381(10) 0.0226(6) Uani 1 1 d .
C71 C 0.90067(12) 0.67377(10) -0.03955(10) 0.0219(5) Uani 1 1 d .
C72 C 0.85019(12) 0.69563(11) -0.07269(10) 0.0241(6) Uani 1 1 d .
C73 C 0.72580(12) 0.73804(11) -0.07674(10) 0.0239(6) Uani 1 1 d .
N7 N 0.68304(10) 0.75282(9) -0.03515(8) 0.0225(5) Uani 1 1 d .
C74 C 0.71235(12) 0.74245(11) 0.01347(10) 0.0234(6) Uani 1 1 d .
O13 O 0.71213(9) 0.74459(8) -0.12235(7) 0.0289(4) Uani 1 1 d .
O14 O 0.68749(8) 0.75567(8) 0.05488(7) 0.0285(4) Uani 1 1 d .
C75 C 0.61674(12) 0.78130(11) -0.04137(11) 0.0259(6) Uani 1 1 d .
H43 H 0.6138 0.7975 -0.0771 0.031 Uiso 1 1 calc R
H44 H 0.6141 0.8148 -0.0168 0.031 Uiso 1 1 calc R
C76 C 0.55584(12) 0.74167(10) -0.03225(10) 0.0210(5) Uani 1 1 d .
C77 C 0.51481(12) 0.72621(11) -0.07376(10) 0.0258(6) Uani 1 1 d .
H45 H 0.5272 0.7368 -0.1083 0.031 Uiso 1 1 calc R
C78 C 0.45523(13) 0.69501(11) -0.06477(11) 0.0296(6) Uani 1 1 d .
H46 H 0.4271 0.6846 -0.0933 0.035 Uiso 1 1 calc R
C79 C 0.43690(13) 0.67915(11) -0.01484(11) 0.0302(6) Uani 1 1 d .
H47 H 0.3960 0.6584 -0.0089 0.036 Uiso 1 1 calc R
C80 C 0.47850(13) 0.69372(11) 0.02642(11) 0.0286(6) Uani 1 1 d .
H48 H 0.4665 0.6823 0.0608 0.034 Uiso 1 1 calc R
C81 C 0.53769(12) 0.72491(11) 0.01810(10) 0.0268(6) Uani 1 1 d .
H49 H 0.5659 0.7349 0.0467 0.032 Uiso 1 1 calc R
C82 C 0.83188(13) 0.68434(11) 0.09289(10) 0.0247(6) Uani 1 1 d .
N8 N 0.89310(10) 0.65566(9) 0.10232(8) 0.0245(5) Uani 1 1 d .
C83 C 0.93134(12) 0.64660(10) 0.05774(10) 0.0227(5) Uani 1 1 d .
O15 O 0.79121(9) 0.69725(9) 0.12609(7) 0.0343(5) Uani 1 1 d .
O16 O 0.98584(8) 0.62248(7) 0.05665(7) 0.0279(4) Uani 1 1 d .
C84 C 0.91370(13) 0.63374(12) 0.15365(10) 0.0286(6) Uani 1 1 d .
H50 H 0.9345 0.5944 0.1496 0.034 Uiso 1 1 calc R
H51 H 0.8733 0.6294 0.1760 0.034 Uiso 1 1 calc R
C85 C 0.96346(13) 0.67450(11) 0.17998(10) 0.0253(6) Uani 1 1 d .
C86 C 0.94326(14) 0.73032(12) 0.19679(10) 0.0305(6) Uani 1 1 d .
H52 H 0.8978 0.7425 0.1921 0.037 Uiso 1 1 calc R
C87 C 0.98937(15) 0.76807(12) 0.22032(10) 0.0327(6) Uani 1 1 d .
H53 H 0.9756 0.8060 0.2316 0.039 Uiso 1 1 calc R
C88 C 1.05544(15) 0.75005(12) 0.22716(11) 0.0368(7) Uani 1 1 d .
H54 H 1.0869 0.7756 0.2435 0.044 Uiso 1 1 calc R
C89 C 1.07612(14) 0.69501(13) 0.21038(11) 0.0371(7) Uani 1 1 d .
H55 H 1.1217 0.6831 0.2150 0.045 Uiso 1 1 calc R
C90 C 1.03004(14) 0.65721(12) 0.18672(10) 0.0321(6) Uani 1 1 d .
H56 H 1.0442 0.6195 0.1752 0.038 Uiso 1 1 calc R
C91 C 0.96054(12) 0.65716(11) -0.07207(10) 0.0250(6) Uani 1 1 d .
N9 N 0.94221(11) 0.67082(9) -0.12333(8) 0.0270(5) Uani 1 1 d .
C92 C 0.87678(13) 0.69414(11) -0.12731(10) 0.0264(6) Uani 1 1 d .
O17 O 1.01461(9) 0.63706(8) -0.05915(7) 0.0309(4) Uani 1 1 d .
O18 O 0.85046(9) 0.70931(9) -0.16780(7) 0.0375(5) Uani 1 1 d .
C93 C 0.98709(13) 0.66225(12) -0.16847(10) 0.0311(6) Uani 1 1 d .
H57 H 0.9594 0.6522 -0.1994 0.037 Uiso 1 1 calc R
H58 H 1.0174 0.6286 -0.1614 0.037 Uiso 1 1 calc R
C94 C 1.02940(13) 0.71584(11) -0.18079(10) 0.0265(6) Uani 1 1 d .
C95 C 1.08754(13) 0.72802(12) -0.15246(10) 0.0289(6) Uani 1 1 d .
H59 H 1.1013 0.7021 -0.1254 0.035 Uiso 1 1 calc R
C96 C 1.12561(14) 0.77751(13) -0.16331(11) 0.0352(7) Uani 1 1 d .
H60 H 1.1651 0.7855 -0.1436 0.042 Uiso 1 1 calc R
C97 C 1.10626(15) 0.81549(14) -0.20299(11) 0.0393(7) Uani 1 1 d .
H61 H 1.1323 0.8496 -0.2104 0.047 Uiso 1 1 calc R
C98 C 1.04856(15) 0.80332(14) -0.23180(11) 0.0387(7) Uani 1 1 d .
H62 H 1.0353 0.8289 -0.2592 0.046 Uiso 1 1 calc R
C99 C 1.01050(14) 0.75408(12) -0.22057(10) 0.0327(7) Uani 1 1 d .
H63 H 0.9709 0.7462 -0.2403 0.039 Uiso 1 1 calc R
C100 C 0.65356(13) 0.44785(11) -0.03106(11) 0.0296(6) Uani 1 1 d .
C101 C 0.64816(13) 0.44937(11) 0.02316(11) 0.0280(6) Uani 1 1 d .
C102 C 0.69559(13) 0.42094(11) 0.05401(11) 0.0275(6) Uani 1 1 d .
C103 C 0.75213(12) 0.39512(11) 0.03063(10) 0.0229(5) Uani 1 1 d .
C104 C 0.75858(12) 0.39519(10) -0.02302(10) 0.0219(5) Uani 1 1 d .
C105 C 0.70776(12) 0.41963(11) -0.05428(10) 0.0252(6) Uani 1 1 d .
C106 C 0.59619(13) 0.48324(12) -0.05313(13) 0.0340(7) Uani 1 1 d .
N10 N 0.56083(11) 0.50498(10) -0.01020(11) 0.0387(6) Uani 1 1 d .
C107 C 0.59005(14) 0.48861(13) 0.03728(13) 0.0385(7) Uani 1 1 d .
O19 O 0.58239(9) 0.49356(9) -0.09827(9) 0.0429(5) Uani 1 1 d .
O20 O 0.57217(10) 0.50598(9) 0.07993(9) 0.0503(6) Uani 1 1 d .
C108 C 0.50762(14) 0.55009(13) -0.01392(15) 0.0486(9) Uani 1 1 d .
H64 H 0.5137 0.5724 -0.0467 0.058 Uiso 1 1 calc R
H65 H 0.5127 0.5780 0.0154 0.058 Uiso 1 1 calc R
C109 C 0.43723(13) 0.52482(11) -0.01275(12) 0.0317(6) Uani 1 1 d .
C110 C 0.40411(16) 0.50938(13) -0.05805(12) 0.0406(7) Uani 1 1 d .
H66 H 0.4257 0.5150 -0.0907 0.049 Uiso 1 1 calc R
C111 C 0.33966(16) 0.48568(14) -0.05639(14) 0.0475(9) Uani 1 1 d .
H67 H 0.3176 0.4753 -0.0880 0.057 Uiso 1 1 calc R
C112 C 0.30723(15) 0.47701(12) -0.00959(14) 0.0442(8) Uani 1 1 d .
H68 H 0.2635 0.4600 -0.0086 0.053 Uiso 1 1 calc R
C113 C 0.33925(15) 0.49340(13) 0.03565(12) 0.0409(7) Uani 1 1 d .
H69 H 0.3172 0.4881 0.0682 0.049 Uiso 1 1 calc R
C114 C 0.40341(14) 0.51763(12) 0.03418(11) 0.0342(7) Uani 1 1 d .
H70 H 0.4245 0.5295 0.0657 0.041 Uiso 1 1 calc R
C115 C 0.70050(14) 0.41153(12) 0.11174(11) 0.0324(6) Uani 1 1 d .
N11 N 0.76045(11) 0.38016(10) 0.11933(8) 0.0302(5) Uani 1 1 d .
C116 C 0.79607(13) 0.37007(11) 0.07293(10) 0.0269(6) Uani 1 1 d .
O21 O 0.66233(10) 0.42539(9) 0.14628(8) 0.0438(5) Uani 1 1 d .
O22 O 0.85064(9) 0.34685(8) 0.07038(7) 0.0294(4) Uani 1 1 d .
C117 C 0.78506(16) 0.36055(13) 0.17030(11) 0.0389(7) Uani 1 1 d .
H71 H 0.8088 0.3225 0.1662 0.047 Uiso 1 1 calc R
H72 H 0.7461 0.3541 0.1938 0.047 Uiso 1 1 calc R
C118 C 0.83252(14) 0.40470(12) 0.19488(10) 0.0298(6) Uani 1 1 d .
C119 C 0.80706(14) 0.45450(13) 0.21975(10) 0.0333(7) Uani 1 1 d .
H73 H 0.7596 0.4599 0.2225 0.040 Uiso 1 1 calc R
C120 C 0.85060(14) 0.49645(13) 0.24060(10) 0.0350(7) Uani 1 1 d .
H74 H 0.8328 0.5301 0.2578 0.042 Uiso 1 1 calc R
C121 C 0.91978(14) 0.48920(14) 0.23633(11) 0.0362(7) Uani 1 1 d .
H75 H 0.9495 0.5181 0.2501 0.043 Uiso 1 1 calc R
C122 C 0.94540(14) 0.43976(14) 0.21202(11) 0.0387(7) Uani 1 1 d .
H76 H 0.9928 0.4348 0.2091 0.046 Uiso 1 1 calc R
C123 C 0.90188(14) 0.39705(13) 0.19177(10) 0.0349(7) Uani 1 1 d .
H77 H 0.9198 0.3627 0.1759 0.042 Uiso 1 1 calc R
C124 C 0.81372(12) 0.37400(11) -0.05803(10) 0.0241(6) Uani 1 1 d .
N12 N 0.79011(10) 0.38169(9) -0.10856(8) 0.0263(5) Uani 1 1 d .
C125 C 0.72762(13) 0.41027(11) -0.11017(11) 0.0285(6) Uani 1 1 d .
O23 O 0.86933(9) 0.35598(8) -0.04653(7) 0.0293(4) Uani 1 1 d .
O24 O 0.69864(9) 0.42405(9) -0.15013(7) 0.0371(5) Uani 1 1 d .
C126 C 0.82995(14) 0.36775(12) -0.15533(10) 0.0311(6) Uani 1 1 d .
H78 H 0.8001 0.3498 -0.1819 0.037 Uiso 1 1 calc R
H79 H 0.8652 0.3387 -0.1462 0.037 Uiso 1 1 calc R
C127 C 0.86307(12) 0.42218(11) -0.17793(10) 0.0254(6) Uani 1 1 d .
C128 C 0.91665(13) 0.44875(12) -0.15094(10) 0.0308(6) Uani 1 1 d .
H80 H 0.9315 0.4328 -0.1187 0.037 Uiso 1 1 calc R
C129 C 0.94812(15) 0.49845(12) -0.17137(11) 0.0364(7) Uani 1 1 d .
H81 H 0.9844 0.5164 -0.1531 0.044 Uiso 1 1 calc R
C130 C 0.92649(15) 0.52143(13) -0.21803(11) 0.0378(7) Uani 1 1 d .
H82 H 0.9482 0.5552 -0.2318 0.045 Uiso 1 1 calc R
C131 C 0.87352(14) 0.49616(13) -0.24527(11) 0.0357(7) Uani 1 1 d .
H83 H 0.8592 0.5122 -0.2776 0.043 Uiso 1 1 calc R
C132 C 0.84143(13) 0.44667(13) -0.22442(10) 0.0314(6) Uani 1 1 d .
H84 H 0.8043 0.4297 -0.2424 0.038 Uiso 1 1 calc R
C133 C 0.52607(19) 0.33853(15) 0.16517(13) 0.0543(9) Uani 1 1 d .
H85 H 0.4916 0.3086 0.1719 0.081 Uiso 1 1 calc R
H86 H 0.5171 0.3732 0.1868 0.081 Uiso 1 1 calc R
H87 H 0.5707 0.3226 0.1737 0.081 Uiso 1 1 calc R
C134 C 0.52430(15) 0.35550(13) 0.10930(12) 0.0388(7) Uani 1 1 d .
C135 C 0.46881(17) 0.39701(14) 0.09273(14) 0.0539(9) Uani 1 1 d .
H88 H 0.4770 0.4359 0.1079 0.081 Uiso 1 1 calc R
H89 H 0.4252 0.3820 0.1050 0.081 Uiso 1 1 calc R
H90 H 0.4682 0.4001 0.0546 0.081 Uiso 1 1 calc R
O25 O 0.56454(11) 0.33703(11) 0.07808(9) 0.0569(6) Uani 1 1 d .
C136 C 0.24180(17) 0.91913(15) 0.14652(12) 0.0500(9) Uani 1 1 d .
H91 H 0.2784 0.9248 0.1213 0.075 Uiso 1 1 calc R
H92 H 0.2560 0.8907 0.1730 0.075 Uiso 1 1 calc R
H93 H 0.2311 0.9567 0.1633 0.075 Uiso 1 1 calc R
C137 C 0.18068(15) 0.89651(12) 0.11897(12) 0.0367(7) Uani 1 1 d .
C138 C 0.12148(16) 0.88083(15) 0.15211(12) 0.0487(8) Uani 1 1 d .
H94 H 0.0838 0.8687 0.1298 0.073 Uiso 1 1 calc R
H95 H 0.1080 0.9150 0.1729 0.073 Uiso 1 1 calc R
H96 H 0.1337 0.8484 0.1754 0.073 Uiso 1 1 calc R
O26 O 0.17985(11) 0.89044(9) 0.07181(8) 0.0443(5) Uani 1 1 d .
C139 C 0.08072(19) 0.16658(16) 0.17626(15) 0.0622(10) Uani 1 1 d .
H97 H 0.1246 0.1825 0.1657 0.093 Uiso 1 1 calc R
H98 H 0.0875 0.1346 0.2013 0.093 Uiso 1 1 calc R
H99 H 0.0538 0.1977 0.1925 0.093 Uiso 1 1 calc R
C140 C 0.04500(17) 0.14399(13) 0.13008(13) 0.0448(8) Uani 1 1 d .
C141 C -0.01687(17) 0.10797(15) 0.14097(15) 0.0590(10) Uani 1 1 d .
H100 H -0.0430 0.1034 0.1088 0.088 Uiso 1 1 calc R
H101 H -0.0445 0.1278 0.1673 0.088 Uiso 1 1 calc R
H102 H -0.0035 0.0692 0.1539 0.088 Uiso 1 1 calc R
O27 O 0.06523(12) 0.15378(10) 0.08580(9) 0.0612(7) Uani 1 1 d .

loop_
_atom_site_aniso_label
_atom_site_aniso_U_11
_atom_site_aniso_U_22
_atom_site_aniso_U_33
_atom_site_aniso_U_23
_atom_site_aniso_U_13
_atom_site_aniso_U_12
C1 0.0191(13) 0.0234(14) 0.0366(16) -0.0031(12) 0.0005(11) -0.0071(11)
C2 0.0210(13) 0.0189(13) 0.0323(15) -0.0002(11) -0.0023(11) -0.0063(11)
C3 0.0200(12) 0.0200(13) 0.0294(14) 0.0004(11) -0.0020(11) -0.0050(10)
C4 0.0186(12) 0.0196(13) 0.0316(15) -0.0026(11) -0.0015(11) -0.0049(10)
C5 0.0204(12) 0.0199(13) 0.0263(14) 0.0015(10) 0.0000(11) -0.0060(10)
C6 0.0209(12) 0.0239(14) 0.0294(14) -0.0011(11) 0.0031(11) -0.0075(11)
C7 0.0222(13) 0.0223(14) 0.0433(18) -0.0076(12) 0.0025(13) -0.0085(11)
N1 0.0236(12) 0.0242(12) 0.0470(15) -0.0072(11) 0.0018(11) 0.0008(10)
C8 0.0217(13) 0.0218(14) 0.0440(18) -0.0044(12) -0.0022(13) -0.0026(11)
O1 0.0319(11) 0.0356(11) 0.0439(12) -0.0145(9) 0.0067(9) -0.0058(9)
O2 0.0289(10) 0.0268(10) 0.0463(13) 0.0049(9) -0.0032(9) 0.0000(8)
C9 0.0302(15) 0.0247(15) 0.0573(19) -0.0047(14) 0.0017(15) 0.0037(12)
C10 0.0230(14) 0.0197(13) 0.0497(18) -0.0024(13) 0.0029(13) 0.0064(11)
C11 0.0280(14) 0.0253(15) 0.0411(17) -0.0052(12) -0.0046(13) 0.0073(12)
C12 0.0267(14) 0.0313(16) 0.0416(17) 0.0037(13) 0.0022(13) 0.0093(12)
C13 0.0241(14) 0.0224(14) 0.0515(18) -0.0036(13) -0.0031(14) 0.0064(12)
C14 0.0299(15) 0.0338(16) 0.0379(17) -0.0054(13) -0.0054(13) 0.0116(13)
C15 0.0304(15) 0.0323(16) 0.0391(17) 0.0016(13) 0.0027(13) 0.0093(13)
C16 0.0237(13) 0.0222(14) 0.0317(15) -0.0001(11) -0.0039(12) -0.0029(11)
N2 0.0252(11) 0.0235(11) 0.0235(12) -0.0003(9) -0.0015(9) 0.0013(9)
C17 0.0245(13) 0.0213(13) 0.0255(14) 0.0024(11) -0.0005(11) -0.0040(11)
O3 0.0331(11) 0.0348(11) 0.0320(11) 0.0007(9) -0.0090(9) 0.0047(9)
O4 0.0285(10) 0.0247(10) 0.0322(10) 0.0032(8) 0.0000(8) 0.0017(8)
C18 0.0342(15) 0.0264(15) 0.0285(15) -0.0018(11) -0.0012(12) 0.0028(12)
C19 0.0336(15) 0.0301(15) 0.0167(13) -0.0050(11) -0.0025(11) 0.0034(12)
C20 0.0502(18) 0.0306(16) 0.0299(15) 0.0013(12) 0.0050(14) 0.0027(14)
C21 0.086(3) 0.0361(19) 0.0387(19) -0.0062(15) 0.0217(19) -0.009(2)
C22 0.074(3) 0.051(2) 0.056(2) -0.0299(19) 0.039(2) -0.024(2)
C23 0.0298(17) 0.088(3) 0.056(2) -0.030(2) 0.0099(16) -0.0041(19)
C24 0.0353(16) 0.0476(19) 0.0314(16) -0.0049(14) 0.0016(13) 0.0094(14)
C25 0.0231(13) 0.0219(14) 0.0275(14) 0.0001(11) -0.0012(11) -0.0079(11)
N3 0.0292(12) 0.0314(13) 0.0216(12) 0.0000(9) -0.0005(10) -0.0052(10)
C26 0.0245(14) 0.0306(15) 0.0312(15) 0.0003(12) 0.0013(12) -0.0088(12)
O5 0.0299(10) 0.0259(10) 0.0311(10) 0.0014(8) -0.0033(8) -0.0012(8)
O6 0.0373(11) 0.0432(12) 0.0303(11) -0.0063(9) 0.0074(9) -0.0052(10)
C27 0.0393(16) 0.0335(16) 0.0272(15) 0.0051(12) -0.0034(12) -0.0074(13)
C28 0.0294(14) 0.0301(15) 0.0229(14) 0.0073(11) -0.0019(11) -0.0024(12)
C29 0.0393(18) 0.061(2) 0.047(2) -0.0150(17) -0.0050(15) 0.0104(17)
C30 0.0279(17) 0.101(3) 0.057(2) -0.014(2) -0.0008(16) 0.0075(19)
C31 0.0369(18) 0.066(2) 0.0399(19) 0.0080(17) -0.0110(15) -0.0162(17)
C32 0.049(2) 0.0365(18) 0.049(2) 0.0014(15) -0.0114(16) -0.0090(16)
C33 0.0268(15) 0.0340(17) 0.0484(18) -0.0003(14) -0.0022(13) -0.0031(13)
C34 0.0165(12) 0.0170(12) 0.0231(13) 0.0006(10) -0.0007(10) -0.0028(10)
C35 0.0173(12) 0.0162(12) 0.0242(13) 0.0002(10) 0.0031(10) -0.0036(10)
C36 0.0181(12) 0.0183(13) 0.0210(12) -0.0003(10) 0.0011(10) -0.0032(10)
C37 0.0167(12) 0.0181(12) 0.0229(13) 0.0001(10) -0.0003(10) -0.0018(10)
C38 0.0156(12) 0.0184(13) 0.0222(13) -0.0021(10) 0.0000(10) -0.0035(10)
C39 0.0176(12) 0.0169(13) 0.0239(13) 0.0016(10) 0.0039(10) -0.0039(10)
C40 0.0194(12) 0.0176(13) 0.0258(14) 0.0023(10) 0.0009(10) -0.0028(10)
N4 0.0176(10) 0.0212(11) 0.0263(12) 0.0010(9) -0.0015(9) 0.0042(9)
C41 0.0165(12) 0.0171(13) 0.0313(15) -0.0003(11) 0.0016(11) -0.0017(10)
O7 0.0249(9) 0.0337(11) 0.0270(10) 0.0062(8) 0.0004(8) 0.0029(8)
O8 0.0248(9) 0.0314(10) 0.0290(11) -0.0041(8) 0.0046(8) 0.0050(8)
C42 0.0229(13) 0.0210(13) 0.0311(15) 0.0018(11) 0.0001(11) 0.0060(11)
C43 0.0182(12) 0.0165(13) 0.0332(15) 0.0006(10) 0.0052(11) 0.0071(10)
C44 0.0217(13) 0.0219(14) 0.0333(15) 0.0006(11) 0.0025(11) 0.0052(11)
C45 0.0255(14) 0.0226(14) 0.0451(17) -0.0030(12) -0.0024(13) 0.0049(12)
C46 0.0205(13) 0.0196(14) 0.063(2) 0.0016(13) 0.0053(14) 0.0038(11)
C47 0.0294(15) 0.0216(14) 0.0507(18) 0.0102(13) 0.0161(14) 0.0080(12)
C48 0.0280(14) 0.0229(13) 0.0328(15) 0.0035(12) 0.0050(12) 0.0064(11)
C49 0.0211(13) 0.0203(13) 0.0220(13) -0.0017(10) -0.0002(11) -0.0026(11)
N5 0.0215(11) 0.0263(11) 0.0184(11) 0.0015(9) -0.0001(9) -0.0002(9)
C50 0.0194(12) 0.0192(13) 0.0230(13) -0.0010(10) 0.0000(10) -0.0023(10)
O9 0.0241(10) 0.0324(10) 0.0232(10) -0.0028(8) 0.0022(8) -0.0004(8)
O10 0.0201(9) 0.0315(10) 0.0309(10) -0.0005(8) -0.0020(8) 0.0040(8)
C51 0.0313(14) 0.0296(15) 0.0216(14) 0.0035(11) -0.0025(11) -0.0007(12)
C52 0.0293(14) 0.0305(15) 0.0161(13) 0.0039(11) -0.0031(11) 0.0003(12)
C53 0.0364(16) 0.0356(17) 0.0310(16) -0.0050(13) -0.0077(13) 0.0073(13)
C54 0.054(2) 0.0333(17) 0.0347(17) -0.0048(13) -0.0152(15) 0.0028(15)
C55 0.0456(19) 0.0472(19) 0.0298(16) 0.0072(14) -0.0143(14) -0.0144(16)
C56 0.0264(15) 0.058(2) 0.0281(16) 0.0041(14) -0.0031(12) 0.0003(14)
C57 0.0315(15) 0.0381(17) 0.0268(15) -0.0032(12) -0.0036(12) 0.0058(13)
C58 0.0201(13) 0.0187(13) 0.0244(13) -0.0019(10) 0.0039(10) -0.0041(11)
N6 0.0194(11) 0.0261(12) 0.0189(11) -0.0005(9) 0.0029(9) 0.0008(9)
C59 0.0191(13) 0.0194(13) 0.0259(14) -0.0008(11) 0.0025(11) -0.0035(10)
O11 0.0199(9) 0.0235(9) 0.0311(10) -0.0003(8) 0.0008(8) 0.0060(8)
O12 0.0272(10) 0.0394(11) 0.0203(9) 0.0042(8) 0.0010(8) 0.0032(9)
C60 0.0239(13) 0.0273(14) 0.0257(14) -0.0058(11) 0.0050(11) 0.0019(11)
C61 0.0243(13) 0.0358(16) 0.0214(13) -0.0078(11) 0.0056(11) -0.0010(12)
C62 0.0289(16) 0.0449(18) 0.0433(18) -0.0144(14) 0.0051(13) 0.0040(14)
C63 0.0276(16) 0.078(3) 0.056(2) -0.029(2) 0.0086(15) -0.0005(18)
C64 0.039(2) 0.078(3) 0.062(2) -0.019(2) 0.0227(18) -0.022(2)
C65 0.073(3) 0.055(2) 0.077(3) 0.016(2) 0.013(2) -0.027(2)
C66 0.0394(18) 0.047(2) 0.054(2) 0.0156(16) 0.0044(16) -0.0072(16)
C67 0.0194(12) 0.0179(13) 0.0295(14) 0.0012(10) -0.0030(11) -0.0017(10)
C68 0.0167(12) 0.0165(12) 0.0305(14) 0.0014(11) -0.0016(11) -0.0054(10)
C69 0.0196(12) 0.0162(13) 0.0317(14) 0.0008(11) -0.0020(11) -0.0037(10)
C70 0.0191(13) 0.0136(12) 0.0350(15) 0.0013(10) -0.0028(11) -0.0009(10)
C71 0.0190(12) 0.0189(13) 0.0278(14) -0.0011(11) -0.0031(11) -0.0015(10)
C72 0.0224(13) 0.0192(13) 0.0307(14) -0.0003(11) 0.0000(11) -0.0038(11)
C73 0.0214(13) 0.0193(13) 0.0309(15) 0.0016(11) -0.0037(11) -0.0047(11)
N7 0.0154(10) 0.0244(12) 0.0277(12) 0.0039(9) -0.0015(9) -0.0017(9)
C74 0.0215(13) 0.0208(13) 0.0280(15) 0.0013(11) -0.0018(11) -0.0041(11)
O13 0.0257(10) 0.0337(11) 0.0273(10) 0.0056(8) -0.0033(8) -0.0015(8)
O14 0.0228(9) 0.0318(11) 0.0309(11) -0.0025(8) 0.0009(8) -0.0011(8)
C75 0.0180(13) 0.0231(14) 0.0366(16) 0.0038(11) -0.0023(11) 0.0006(11)
C76 0.0175(12) 0.0168(12) 0.0287(14) 0.0012(10) -0.0001(10) 0.0022(10)
C77 0.0251(14) 0.0236(14) 0.0285(14) 0.0007(11) -0.0005(11) 0.0020(11)
C78 0.0235(14) 0.0251(14) 0.0400(17) -0.0050(12) -0.0077(12) -0.0019(11)
C79 0.0202(13) 0.0217(14) 0.0488(18) 0.0008(12) 0.0020(13) 0.0003(11)
C80 0.0272(14) 0.0243(14) 0.0343(16) 0.0011(12) 0.0065(12) 0.0028(12)
C81 0.0213(13) 0.0253(14) 0.0337(15) 0.0005(11) -0.0009(11) -0.0014(11)
C82 0.0219(13) 0.0220(14) 0.0301(14) -0.0008(11) -0.0013(12) -0.0044(11)
N8 0.0224(11) 0.0231(11) 0.0279(12) 0.0046(9) -0.0031(9) -0.0015(9)
C83 0.0215(13) 0.0168(13) 0.0299(14) -0.0001(11) -0.0032(11) -0.0026(11)
O15 0.0271(10) 0.0453(12) 0.0305(11) 0.0001(9) 0.0009(9) 0.0018(9)
O16 0.0236(9) 0.0216(9) 0.0385(11) 0.0003(8) -0.0044(8) 0.0036(8)
C84 0.0242(13) 0.0327(15) 0.0289(15) 0.0058(12) -0.0039(11) 0.0005(12)
C85 0.0257(14) 0.0279(15) 0.0223(13) 0.0018(11) -0.0010(11) -0.0009(11)
C86 0.0288(15) 0.0333(16) 0.0292(15) 0.0015(12) 0.0020(12) 0.0060(13)
C87 0.0440(17) 0.0277(15) 0.0266(15) -0.0049(12) 0.0015(13) 0.0013(13)
C88 0.0414(17) 0.0358(17) 0.0333(16) -0.0053(13) -0.0101(13) -0.0070(14)
C89 0.0263(15) 0.0422(18) 0.0429(18) -0.0081(14) -0.0106(13) 0.0030(13)
C90 0.0322(15) 0.0306(15) 0.0334(16) -0.0021(12) -0.0048(12) 0.0039(13)
C91 0.0229(14) 0.0191(13) 0.0329(15) -0.0034(11) -0.0001(11) -0.0010(11)
N9 0.0232(11) 0.0300(12) 0.0278(12) -0.0024(10) 0.0008(9) 0.0022(10)
C92 0.0223(13) 0.0262(14) 0.0306(15) -0.0024(11) -0.0014(12) -0.0005(11)
O17 0.0239(10) 0.0297(11) 0.0390(11) -0.0010(8) -0.0006(8) 0.0082(8)
O18 0.0282(10) 0.0544(13) 0.0297(11) 0.0011(9) -0.0040(9) 0.0040(10)
C93 0.0261(14) 0.0371(16) 0.0300(15) -0.0078(12) 0.0032(12) 0.0056(12)
C94 0.0256(14) 0.0308(15) 0.0231(14) -0.0054(11) 0.0046(11) 0.0065(12)
C95 0.0247(14) 0.0354(16) 0.0265(14) 0.0016(12) 0.0012(11) 0.0053(12)
C96 0.0309(15) 0.0451(18) 0.0295(15) 0.0014(13) -0.0022(12) 0.0000(14)
C97 0.0407(17) 0.0445(19) 0.0326(17) 0.0070(14) 0.0044(14) 0.0003(15)
C98 0.0419(18) 0.0477(19) 0.0264(16) 0.0060(13) -0.0004(13) 0.0145(15)
C99 0.0292(15) 0.0413(18) 0.0275(15) -0.0042(13) -0.0063(12) 0.0122(13)
C100 0.0181(13) 0.0230(14) 0.0476(17) 0.0011(12) -0.0017(12) -0.0052(11)
C101 0.0185(13) 0.0228(14) 0.0428(17) -0.0080(12) 0.0031(12) -0.0067(11)
C102 0.0225(13) 0.0219(14) 0.0381(16) -0.0064(12) 0.0045(12) -0.0051(11)
C103 0.0198(13) 0.0184(13) 0.0303(14) -0.0030(11) -0.0028(11) -0.0029(10)
C104 0.0184(12) 0.0154(12) 0.0318(15) -0.0030(10) -0.0016(11) -0.0025(10)
C105 0.0194(12) 0.0186(13) 0.0377(15) -0.0011(11) -0.0038(11) -0.0028(11)
C106 0.0202(14) 0.0210(14) 0.061(2) 0.0015(14) -0.0064(14) -0.0032(11)
N10 0.0226(12) 0.0260(13) 0.0675(18) -0.0067(12) -0.0002(12) 0.0051(10)
C107 0.0255(15) 0.0260(16) 0.064(2) -0.0115(15) 0.0040(15) -0.0027(12)
O19 0.0283(11) 0.0330(12) 0.0674(16) 0.0091(11) -0.0124(10) 0.0019(9)
O20 0.0341(12) 0.0448(13) 0.0720(16) -0.0247(12) 0.0074(11) 0.0045(10)
C108 0.0281(16) 0.0255(16) 0.092(3) -0.0013(16) 0.0024(17) 0.0090(13)
C109 0.0273(14) 0.0209(14) 0.0470(18) 0.0009(12) -0.0017(13) 0.0085(12)
C110 0.0517(19) 0.0362(17) 0.0340(17) -0.0008(13) 0.0011(15) 0.0148(15)
C111 0.0449(19) 0.0422(19) 0.055(2) -0.0130(16) -0.0290(17) 0.0106(16)
C112 0.0244(15) 0.0281(16) 0.080(3) -0.0016(16) -0.0086(17) 0.0039(13)
C113 0.0385(17) 0.0374(18) 0.0468(19) 0.0058(14) 0.0111(15) 0.0113(15)
C114 0.0335(16) 0.0331(16) 0.0359(17) -0.0058(13) -0.0095(13) 0.0093(13)
C115 0.0288(15) 0.0334(16) 0.0350(16) -0.0077(13) 0.0064(13) -0.0102(13)
N11 0.0325(13) 0.0304(13) 0.0277(12) 0.0022(10) 0.0026(10) -0.0047(11)
C116 0.0289(15) 0.0185(13) 0.0333(15) -0.0006(11) 0.0016(12) -0.0068(12)
O21 0.0355(11) 0.0522(14) 0.0437(12) -0.0169(10) 0.0108(10) -0.0095(10)
O22 0.0288(10) 0.0240(10) 0.0352(11) 0.0039(8) -0.0004(8) 0.0025(8)
C117 0.0482(18) 0.0330(17) 0.0353(17) 0.0082(13) 0.0055(14) -0.0071(14)
C118 0.0339(16) 0.0313(16) 0.0243(14) 0.0073(12) 0.0051(12) 0.0015(12)
C119 0.0254(14) 0.0449(18) 0.0296(15) 0.0024(13) 0.0017(12) 0.0050(13)
C120 0.0363(16) 0.0380(17) 0.0308(16) -0.0003(13) -0.0010(13) 0.0018(14)
C121 0.0311(16) 0.0502(19) 0.0274(16) 0.0024(13) -0.0021(12) -0.0061(14)
C122 0.0259(15) 0.062(2) 0.0286(16) 0.0103(15) -0.0011(12) 0.0052(15)
C123 0.0384(17) 0.0423(18) 0.0239(15) 0.0103(12) 0.0061(13) 0.0117(14)
C124 0.0243(14) 0.0162(13) 0.0318(15) -0.0010(11) -0.0033(11) -0.0029(11)
N12 0.0205(11) 0.0287(12) 0.0297(12) -0.0020(10) -0.0034(9) -0.0002(10)
C125 0.0217(14) 0.0256(14) 0.0381(16) 0.0015(12) -0.0060(12) -0.0067(11)
O23 0.0234(10) 0.0314(10) 0.0331(11) -0.0023(8) -0.0021(8) 0.0061(8)
O24 0.0295(10) 0.0442(12) 0.0375(11) 0.0050(9) -0.0102(9) -0.0036(10)
C126 0.0344(15) 0.0311(16) 0.0278(15) -0.0096(12) -0.0011(12) -0.0009(12)
C127 0.0240(13) 0.0290(15) 0.0231(14) -0.0029(11) 0.0032(11) 0.0019(11)
C128 0.0337(15) 0.0327(16) 0.0261(14) 0.0005(12) -0.0011(12) -0.0007(13)
C129 0.0418(17) 0.0359(17) 0.0314(16) -0.0016(13) -0.0026(13) -0.0060(14)
C130 0.0446(18) 0.0358(17) 0.0330(16) 0.0001(13) 0.0085(14) -0.0026(14)
C131 0.0359(16) 0.0466(19) 0.0248(15) 0.0065(13) 0.0039(12) 0.0099(14)
C132 0.0236(14) 0.0444(17) 0.0262(14) -0.0054(12) -0.0008(12) 0.0060(13)
C133 0.064(2) 0.052(2) 0.047(2) 0.0018(16) -0.0013(18) -0.0103(18)
C134 0.0387(17) 0.0354(17) 0.0424(18) -0.0073(14) 0.0045(15) -0.0088(14)
C135 0.052(2) 0.0338(18) 0.076(3) -0.0014(17) -0.0062(19) 0.0037(16)
O25 0.0385(13) 0.0764(17) 0.0556(15) -0.0200(13) 0.0126(11) 0.0031(12)
C136 0.050(2) 0.058(2) 0.0422(19) -0.0059(16) 0.0051(16) 0.0067(18)
C137 0.0477(19) 0.0251(15) 0.0373(18) 0.0032(13) 0.0114(14) 0.0045(13)
C138 0.051(2) 0.050(2) 0.0444(19) -0.0004(16) 0.0148(16) -0.0113(17)
O26 0.0544(14) 0.0430(13) 0.0356(12) -0.0015(10) 0.0123(10) -0.0040(10)
C139 0.062(2) 0.052(2) 0.072(3) -0.0152(19) 0.005(2) 0.0110(19)
C140 0.052(2) 0.0331(17) 0.050(2) 0.0052(15) 0.0201(16) 0.0115(15)
C141 0.050(2) 0.044(2) 0.083(3) 0.0110(18) 0.0208(19) 0.0035(17)
O27 0.0683(16) 0.0584(16) 0.0569(16) 0.0125(12) 0.0250(13) 0.0097(13)

loop_
_atom_type_symbol
_atom_type_description
_atom_type_scat_dispersion_real
_atom_type_scat_dispersion_imag
_atom_type_scat_source
C C 0.0033 0.0016 'International Tables Vol C Tables 4.2.6.8 and 6.1.1.4'
H H 0.0000 0.0000 'International Tables Vol C Tables 4.2.6.8 and 6.1.1.4'
N N 0.0061 0.0033 'International Tables Vol C Tables 4.2.6.8 and 6.1.1.4'
O O 0.0106 0.0060 'International Tables Vol C Tables 4.2.6.8 and 6.1.1.4'

loop_
_geom_angle_atom_site_label_1
_geom_angle_atom_site_label_2
_geom_angle_atom_site_label_3
_geom_angle
C6 C1 C2 119.8(2)
C6 C1 C7 131.9(2)
C2 C1 C7 108.3(2)
C3 C2 C1 120.4(2)
C3 C2 C8 131.6(2)
C1 C2 C8 108.1(2)
C2 C3 C4 120.2(2)
C2 C3 C16 131.8(2)
C4 C3 C16 107.9(2)
C5 C4 C3 119.1(2)
C5 C4 C17 132.7(2)
C3 C4 C17 108.2(2)
C4 C5 C6 120.7(2)
C4 C5 C25 131.0(2)
C6 C5 C25 108.2(2)
C1 C6 C5 119.8(2)
C1 C6 C26 132.2(2)
C5 C6 C26 108.0(2)
O1 C7 N1 125.2(3)
O1 C7 C1 130.1(3)
N1 C7 C1 104.7(2)
C8 N1 C7 113.8(2)
C8 N1 C9 122.3(2)
C7 N1 C9 123.9(2)
O2 C8 N1 125.3(2)
O2 C8 C2 129.5(3)
N1 C8 C2 105.2(2)
N1 C9 C10 111.0(2)
N1 C9 H1 109.4
C10 C9 H1 109.4
N1 C9 H2 109.4
C10 C9 H2 109.4
H1 C9 H2 108.0
C11 C10 C15 119.2(2)
C11 C10 C9 120.0(3)
C15 C10 C9 120.8(3)
C10 C11 C12 120.7(3)
C10 C11 H3 119.7
C12 C11 H3 119.7
C13 C12 C11 119.8(3)
C13 C12 H4 120.1
C11 C12 H4 120.1
C12 C13 C14 119.7(3)
C12 C13 H5 120.1
C14 C13 H5 120.1
C13 C14 C15 120.7(3)
C13 C14 H6 119.6
C15 C14 H6 119.6
C14 C15 C10 119.8(3)
C14 C15 H7 120.1
C10 C15 H7 120.1
O3 C16 N2 125.1(2)
O3 C16 C3 130.2(2)
N2 C16 C3 104.7(2)
C17 N2 C16 113.9(2)
C17 N2 C18 122.6(2)
C16 N2 C18 123.4(2)
O4 C17 N2 125.1(2)
O4 C17 C4 129.6(2)
N2 C17 C4 105.3(2)
N2 C18 C19 110.5(2)
N2 C18 H8 109.5
C19 C18 H8 109.5
N2 C18 H9 109.5
C19 C18 H9 109.5
H8 C18 H9 108.1
C24 C19 C20 118.2(3)
C24 C19 C18 121.6(2)
C20 C19 C18 120.1(2)
C21 C20 C19 121.0(3)
C21 C20 H10 119.5
C19 C20 H10 119.5
C22 C21 C20 119.7(3)
C22 C21 H11 120.2
C20 C21 H11 120.2
C23 C22 C21 120.4(3)
C23 C22 H12 119.8
C21 C22 H12 119.8
C22 C23 C24 119.9(3)
C22 C23 H13 120.0
C24 C23 H13 120.0
C19 C24 C23 120.8(3)
C19 C24 H14 119.6
C23 C24 H14 119.6
O5 C25 N3 124.8(2)
O5 C25 C5 130.1(2)
N3 C25 C5 105.1(2)
C25 N3 C26 113.5(2)
C25 N3 C27 122.7(2)
C26 N3 C27 123.7(2)
O6 C26 N3 124.6(2)
O6 C26 C6 130.2(3)
N3 C26 C6 105.1(2)
N3 C27 C28 112.5(2)
N3 C27 H15 109.1
C28 C27 H15 109.1
N3 C27 H16 109.1
C28 C27 H16 109.1
H15 C27 H16 107.8
C29 C28 C33 118.4(3)
C29 C28 C27 120.5(3)
C33 C28 C27 121.1(2)
C28 C29 C30 119.8(3)
C28 C29 H17 120.1
C30 C29 H17 120.1
C31 C30 C29 120.9(3)
C31 C30 H18 119.5
C29 C30 H18 119.5
C32 C31 C30 119.7(3)
C32 C31 H19 120.1
C30 C31 H19 120.1
C31 C32 C33 119.8(3)
C31 C32 H20 120.1
C33 C32 H20 120.1
C28 C33 C32 121.4(3)
C28 C33 H21 119.3
C32 C33 H21 119.3
C39 C34 C35 120.5(2)
C39 C34 C40 131.8(2)
C35 C34 C40 107.7(2)
C36 C35 C34 119.8(2)
C36 C35 C41 132.0(2)
C34 C35 C41 108.2(2)
C35 C36 C37 119.7(2)
C35 C36 C49 132.8(2)
C37 C36 C49 107.5(2)
C38 C37 C36 119.9(2)
C38 C37 C50 132.2(2)
C36 C37 C50 108.0(2)
C39 C38 C37 119.9(2)
C39 C38 C58 108.5(2)
C37 C38 C58 131.6(2)
C34 C39 C38 120.3(2)
C34 C39 C59 131.8(2)
C38 C39 C59 107.9(2)
O7 C40 N4 125.0(2)
O7 C40 C34 129.6(2)
N4 C40 C34 105.4(2)
C40 N4 C41 113.36(19)
C40 N4 C42 122.9(2)
C41 N4 C42 123.7(2)
O8 C41 N4 124.7(2)
O8 C41 C35 129.9(2)
N4 C41 C35 105.3(2)
N4 C42 C43 113.17(19)
N4 C42 H22 108.9
C43 C42 H22 108.9
N4 C42 H23 108.9
C43 C42 H23 108.9
H22 C42 H23 107.8
C44 C43 C48 118.7(2)
C44 C43 C42 120.3(2)
C48 C43 C42 121.0(2)
C45 C44 C43 121.0(2)
C45 C44 H24 119.5
C43 C44 H24 119.5
C46 C45 C44 120.1(3)
C46 C45 H25 119.9
C44 C45 H25 119.9
C45 C46 C47 119.7(3)
C45 C46 H26 120.1
C47 C46 H26 120.1
C48 C47 C46 120.1(3)
C48 C47 H27 119.9
C46 C47 H27 119.9
C47 C48 C43 120.4(3)
C47 C48 H28 119.8
C43 C48 H28 119.8
O9 C49 N5 125.1(2)
O9 C49 C36 129.3(2)
N5 C49 C36 105.6(2)
C49 N5 C50 113.29(19)
C49 N5 C51 124.8(2)
C50 N5 C51 121.9(2)
O10 C50 N5 124.8(2)
O10 C50 C37 129.6(2)
N5 C50 C37 105.58(19)
N5 C51 C52 112.1(2)
N5 C51 H29 109.2
C52 C51 H29 109.2
N5 C51 H30 109.2
C52 C51 H30 109.2
H29 C51 H30 107.9
C57 C52 C53 118.4(2)
C57 C52 C51 120.6(2)
C53 C52 C51 120.9(2)
C54 C53 C52 121.0(3)
C54 C53 H31 119.5
C52 C53 H31 119.5
C55 C54 C53 119.7(3)
C55 C54 H32 120.2
C53 C54 H32 120.2
C56 C55 C54 120.3(3)
C56 C55 H33 119.9
C54 C55 H33 119.9
C55 C56 C57 119.9(3)
C55 C56 H34 120.1
C57 C56 H34 120.1
C52 C57 C56 120.8(3)
C52 C57 H35 119.6
C56 C57 H35 119.6
O11 C58 N6 124.8(2)
O11 C58 C38 130.4(2)
N6 C58 C38 104.7(2)
C59 N6 C58 113.6(2)
C59 N6 C60 123.8(2)
C58 N6 C60 122.6(2)
O12 C59 N6 125.3(2)
O12 C59 C39 129.5(2)
N6 C59 C39 105.3(2)
N6 C60 C61 111.0(2)
N6 C60 H36 109.4
C61 C60 H36 109.4
N6 C60 H37 109.4
C61 C60 H37 109.4
H36 C60 H37 108.0
C66 C61 C62 119.5(3)
C66 C61 C60 120.5(3)
C62 C61 C60 120.0(2)
C63 C62 C61 120.3(3)
C63 C62 H38 119.9
C61 C62 H38 119.9
C64 C63 C62 120.1(3)
C64 C63 H39 120.0
C62 C63 H39 120.0
C63 C64 C65 120.0(3)
C63 C64 H40 120.0
C65 C64 H40 120.0
C64 C65 C66 120.2(3)
C64 C65 H41 119.9
C66 C65 H41 119.9
C61 C66 C65 119.9(3)
C61 C66 H42 120.1
C65 C66 H42 120.1
C72 C67 C68 120.1(2)
C72 C67 C73 131.9(2)
C68 C67 C73 108.0(2)
C69 C68 C67 120.2(2)
C69 C68 C74 131.7(2)
C67 C68 C74 108.2(2)
C68 C69 C70 119.8(2)
C68 C69 C82 132.2(2)
C70 C69 C82 107.9(2)
C71 C70 C69 119.9(2)
C71 C70 C83 132.3(2)
C69 C70 C83 107.8(2)
C70 C71 C72 120.2(2)
C70 C71 C91 131.3(2)
C72 C71 C91 108.4(2)
C67 C72 C71 119.7(2)
C67 C72 C92 132.4(2)
C71 C72 C92 107.9(2)
O13 C73 N7 124.8(2)
O13 C73 C67 129.9(2)
N7 C73 C67 105.3(2)
C74 N7 C73 112.8(2)
C74 N7 C75 122.8(2)
C73 N7 C75 124.2(2)
O14 C74 N7 125.0(2)
O14 C74 C68 129.3(2)
N7 C74 C68 105.7(2)
N7 C75 C76 115.4(2)
N7 C75 H43 108.4
C76 C75 H43 108.4
N7 C75 H44 108.4
C76 C75 H44 108.4
H43 C75 H44 107.5
C77 C76 C81 119.4(2)
C77 C76 C75 119.8(2)
C81 C76 C75 120.5(2)
C76 C77 C78 119.9(2)
C76 C77 H45 120.1
C78 C77 H45 120.1
C79 C78 C77 120.6(2)
C79 C78 H46 119.7
C77 C78 H46 119.7
C78 C79 C80 119.4(2)
C78 C79 H47 120.3
C80 C79 H47 120.3
C79 C80 C81 120.6(3)
C79 C80 H48 119.7
C81 C80 H48 119.7
C80 C81 C76 120.0(2)
C80 C81 H49 120.0
C76 C81 H49 120.0
O15 C82 N8 124.8(2)
O15 C82 C69 130.0(2)
N8 C82 C69 105.2(2)
C83 N8 C82 113.6(2)
C83 N8 C84 122.5(2)
C82 N8 C84 123.7(2)
O16 C83 N8 125.0(2)
O16 C83 C70 129.6(2)
N8 C83 C70 105.4(2)
N8 C84 C85 112.0(2)
N8 C84 H50 109.2
C85 C84 H50 109.2
N8 C84 H51 109.2
C85 C84 H51 109.2
H50 C84 H51 107.9
C90 C85 C86 119.4(2)
C90 C85 C84 120.1(2)
C86 C85 C84 120.5(2)
C87 C86 C85 120.4(3)
C87 C86 H52 119.8
C85 C86 H52 119.8
C88 C87 C86 119.6(3)
C88 C87 H53 120.2
C86 C87 H53 120.2
C87 C88 C89 120.5(3)
C87 C88 H54 119.7
C89 C88 H54 119.7
C88 C89 C90 119.9(3)
C88 C89 H55 120.0
C90 C89 H55 120.0
C85 C90 C89 120.2(3)
C85 C90 H56 119.9
C89 C90 H56 119.9
O17 C91 N9 124.8(2)
O17 C91 C71 130.0(2)
N9 C91 C71 105.2(2)
C91 N9 C92 113.1(2)
C91 N9 C93 123.5(2)
C92 N9 C93 123.4(2)
O18 C92 N9 124.5(2)
O18 C92 C72 130.1(2)
N9 C92 C72 105.4(2)
N9 C93 C94 113.1(2)
N9 C93 H57 109.0
C94 C93 H57 109.0
N9 C93 H58 109.0
C94 C93 H58 109.0
H57 C93 H58 107.8
C95 C94 C99 118.8(3)
C95 C94 C93 120.7(2)
C99 C94 C93 120.5(2)
C96 C95 C94 120.6(3)
C96 C95 H59 119.7
C94 C95 H59 119.7
C95 C96 C97 120.2(3)
C95 C96 H60 119.9
C97 C96 H60 119.9
C96 C97 C98 119.5(3)
C96 C97 H61 120.2
C98 C97 H61 120.2
C99 C98 C97 120.0(3)
C99 C98 H62 120.0
C97 C98 H62 120.0
C98 C99 C94 120.8(3)
C98 C99 H63 119.6
C94 C99 H63 119.6
C105 C100 C101 120.0(2)
C105 C100 C106 132.2(3)
C101 C100 C106 107.7(2)
C102 C101 C100 120.3(2)
C102 C101 C107 131.2(3)
C100 C101 C107 108.3(3)
C101 C102 C103 119.5(2)
C101 C102 C115 132.3(2)
C103 C102 C115 108.1(2)
C104 C103 C102 120.0(2)
C104 C103 C116 131.7(2)
C102 C103 C116 108.3(2)
C103 C104 C105 120.2(2)
C103 C104 C124 131.7(2)
C105 C104 C124 108.0(2)
C100 C105 C104 119.6(2)
C100 C105 C125 132.8(2)
C104 C105 C125 107.5(2)
O19 C106 N10 124.9(3)
O19 C106 C100 129.3(3)
N10 C106 C100 105.8(3)
C106 N10 C107 112.6(2)
C106 N10 C108 123.7(3)
C107 N10 C108 122.5(3)
O20 C107 N10 125.2(3)
O20 C107 C101 129.3(3)
N10 C107 C101 105.4(3)
N10 C108 C109 113.2(2)
N10 C108 H64 108.9
C109 C108 H64 108.9
N10 C108 H65 108.9
C109 C108 H65 108.9
H64 C108 H65 107.7
C110 C109 C114 118.1(3)
C110 C109 C108 121.3(3)
C114 C109 C108 120.6(3)
C109 C110 C111 120.7(3)
C109 C110 H66 119.6
C111 C110 H66 119.6
C112 C111 C110 120.9(3)
C112 C111 H67 119.6
C110 C111 H67 119.6
C113 C112 C111 118.8(3)
C113 C112 H68 120.6
C111 C112 H68 120.6
C112 C113 C114 120.6(3)
C112 C113 H69 119.7
C114 C113 H69 119.7
C113 C114 C109 120.9(3)
C113 C114 H70 119.5
C109 C114 H70 119.5
O21 C115 N11 124.3(3)
O21 C115 C102 130.3(3)
N11 C115 C102 105.4(2)
C115 N11 C116 113.1(2)
C115 N11 C117 124.2(2)
C116 N11 C117 122.7(2)
O22 C116 N11 124.7(2)
O22 C116 C103 130.3(2)
N11 C116 C103 105.0(2)
N11 C117 C118 112.1(2)
N11 C117 H71 109.2
C118 C117 H71 109.2
N11 C117 H72 109.2
C118 C117 H72 109.2
H71 C117 H72 107.9
C123 C118 C119 119.1(3)
C123 C118 C117 120.5(3)
C119 C118 C117 120.3(3)
C120 C119 C118 120.5(3)
C120 C119 H73 119.7
C118 C119 H73 119.7
C121 C120 C119 120.1(3)
C121 C120 H74 120.0
C119 C120 H74 120.0
C122 C121 C120 119.7(3)
C122 C121 H75 120.1
C120 C121 H75 120.1
C121 C122 C123 120.4(3)
C121 C122 H76 119.8
C123 C122 H76 119.8
C118 C123 C122 120.1(3)
C118 C123 H77 119.9
C122 C123 H77 119.9
O23 C124 N12 125.2(2)
O23 C124 C104 128.9(2)
N12 C124 C104 105.9(2)
C124 N12 C125 112.6(2)
C124 N12 C126 123.6(2)
C125 N12 C126 123.4(2)
O24 C125 N12 124.2(3)
O24 C125 C105 130.1(2)
N12 C125 C105 105.6(2)
N12 C126 C127 111.6(2)
N12 C126 H78 109.3
C127 C126 H78 109.3
N12 C126 H79 109.3
C127 C126 H79 109.3
H78 C126 H79 108.0
C132 C127 C128 119.1(2)
C132 C127 C126 121.6(2)
C128 C127 C126 119.4(2)
C129 C128 C127 120.1(3)
C129 C128 H80 119.9
C127 C128 H80 119.9
C130 C129 C128 119.8(3)
C130 C129 H81 120.1
C128 C129 H81 120.1
C129 C130 C131 121.2(3)
C129 C130 H82 119.4
C131 C130 H82 119.4
C130 C131 C132 119.0(3)
C130 C131 H83 120.5
C132 C131 H83 120.5
C127 C132 C131 120.8(3)
C127 C132 H84 119.6
C131 C132 H84 119.6
C134 C133 H85 109.5
C134 C133 H86 109.5
H85 C133 H86 109.5
C134 C133 H87 109.5
H85 C133 H87 109.5
H86 C133 H87 109.5
O25 C134 C133 122.3(3)
O25 C134 C135 120.8(3)
C133 C134 C135 116.8(3)
C134 C135 H88 109.5
C134 C135 H89 109.5
H88 C135 H89 109.5
C134 C135 H90 109.5
H88 C135 H90 109.5
H89 C135 H90 109.5
C137 C136 H91 109.5
C137 C136 H92 109.5
H91 C136 H92 109.5
C137 C136 H93 109.5
H91 C136 H93 109.5
H92 C136 H93 109.5
O26 C137 C138 121.9(3)
O26 C137 C136 121.3(3)
C138 C137 C136 116.8(3)
C137 C138 H94 109.5
C137 C138 H95 109.5
H94 C138 H95 109.5
C137 C138 H96 109.5
H94 C138 H96 109.5
H95 C138 H96 109.5
C140 C139 H97 109.5
C140 C139 H98 109.5
H97 C139 H98 109.5
C140 C139 H99 109.5
H97 C139 H99 109.5
H98 C139 H99 109.5
O27 C140 C139 121.7(3)
O27 C140 C141 122.6(3)
C139 C140 C141 115.7(3)
C140 C141 H100 109.5
C140 C141 H101 109.5
H100 C141 H101 109.5
C140 C141 H102 109.5
H100 C141 H102 109.5
H101 C141 H102 109.5

loop_
_geom_bond_atom_site_label_1
_geom_bond_atom_site_label_2
_geom_bond_distance
C1 C6 1.394(4)
C1 C2 1.398(4)
C1 C7 1.507(4)
C2 C3 1.385(3)
C2 C8 1.501(4)
C3 C4 1.410(3)
C3 C16 1.506(4)
C4 C5 1.388(3)
C4 C17 1.496(3)
C5 C6 1.400(4)
C5 C25 1.508(3)
C6 C26 1.506(4)
C7 O1 1.212(3)
C7 N1 1.396(4)
N1 C8 1.394(3)
N1 C9 1.480(3)
C8 O2 1.210(3)
C9 C10 1.517(4)
C9 H1 0.9900
C9 H2 0.9900
C10 C11 1.384(4)
C10 C15 1.396(4)
C11 C12 1.401(4)
C11 H3 0.9500
C12 C13 1.381(4)
C12 H4 0.9500
C13 C14 1.384(4)
C13 H5 0.9500
C14 C15 1.393(4)
C14 H6 0.9500
C15 H7 0.9500
C16 O3 1.201(3)
C16 N2 1.400(3)
N2 C17 1.391(3)
N2 C18 1.471(3)
C17 O4 1.209(3)
C18 C19 1.502(4)
C18 H8 0.9900
C18 H9 0.9900
C19 C24 1.380(4)
C19 C20 1.398(4)
C20 C21 1.384(4)
C20 H10 0.9500
C21 C22 1.374(5)
C21 H11 0.9500
C22 C23 1.373(5)
C22 H12 0.9500
C23 C24 1.391(5)
C23 H13 0.9500
C24 H14 0.9500
C25 O5 1.212(3)
C25 N3 1.394(3)
N3 C26 1.401(3)
N3 C27 1.472(3)
C26 O6 1.205(3)
C27 C28 1.511(4)
C27 H15 0.9900
C27 H16 0.9900
C28 C29 1.385(4)
C28 C33 1.385(4)
C29 C30 1.395(5)
C29 H17 0.9500
C30 C31 1.375(5)
C30 H18 0.9500
C31 C32 1.365(4)
C31 H19 0.9500
C32 C33 1.390(4)
C32 H20 0.9500
C33 H21 0.9500
C34 C39 1.379(3)
C34 C35 1.400(3)
C34 C40 1.507(3)
C35 C36 1.389(3)
C35 C41 1.500(3)
C36 C37 1.409(3)
C36 C49 1.509(3)
C37 C38 1.396(3)
C37 C50 1.501(3)
C38 C39 1.391(3)
C38 C58 1.506(3)
C39 C59 1.503(3)
C40 O7 1.210(3)
C40 N4 1.392(3)
N4 C41 1.393(3)
N4 C42 1.471(3)
C41 O8 1.207(3)
C42 C43 1.512(3)
C42 H22 0.9900
C42 H23 0.9900
C43 C44 1.395(4)
C43 C48 1.398(3)
C44 C45 1.392(4)
C44 H24 0.9500
C45 C46 1.381(4)
C45 H25 0.9500
C46 C47 1.401(4)
C46 H26 0.9500
C47 C48 1.394(4)
C47 H27 0.9500
C48 H28 0.9500
C49 O9 1.209(3)
C49 N5 1.390(3)
N5 C50 1.394(3)
N5 C51 1.469(3)
C50 O10 1.214(3)
C51 C52 1.506(4)
C51 H29 0.9900
C51 H30 0.9900
C52 C57 1.391(4)
C52 C53 1.393(4)
C53 C54 1.388(4)
C53 H31 0.9500
C54 C55 1.386(4)
C54 H32 0.9500
C55 C56 1.377(4)
C55 H33 0.9500
C56 C57 1.393(4)
C56 H34 0.9500
C57 H35 0.9500
C58 O11 1.205(3)
C58 N6 1.394(3)
N6 C59 1.393(3)
N6 C60 1.475(3)
C59 O12 1.212(3)
C60 C61 1.514(3)
C60 H36 0.9900
C60 H37 0.9900
C61 C66 1.373(4)
C61 C62 1.395(4)
C62 C63 1.387(4)
C62 H38 0.9500
C63 C64 1.365(5)
C63 H39 0.9500
C64 C65 1.389(5)
C64 H40 0.9500
C65 C66 1.392(4)
C65 H41 0.9500
C66 H42 0.9500
C67 C72 1.393(3)
C67 C68 1.397(4)
C67 C73 1.507(3)
C68 C69 1.388(3)
C68 C74 1.500(3)
C69 C70 1.410(3)
C69 C82 1.498(4)
C70 C71 1.385(3)
C70 C83 1.503(3)
C71 C72 1.404(3)
C71 C91 1.498(3)
C72 C92 1.497(4)
C73 O13 1.210(3)
C73 N7 1.403(3)
N7 C74 1.396(3)
N7 C75 1.474(3)
C74 O14 1.209(3)
C75 C76 1.524(3)
C75 H43 0.9900
C75 H44 0.9900
C76 C77 1.385(3)
C76 C81 1.394(3)
C77 C78 1.397(3)
C77 H45 0.9500
C78 C79 1.379(4)
C78 H46 0.9500
C79 C80 1.382(4)
C79 H47 0.9500
C80 C81 1.387(4)
C80 H48 0.9500
C81 H49 0.9500
C82 O15 1.208(3)
C82 N8 1.398(3)
N8 C83 1.387(3)
N8 C84 1.466(3)
C83 O16 1.211(3)
C84 C85 1.513(4)
C84 H50 0.9900
C84 H51 0.9900
C85 C90 1.387(4)
C85 C86 1.399(4)
C86 C87 1.392(4)
C86 H52 0.9500
C87 C88 1.383(4)
C87 H53 0.9500
C88 C89 1.386(4)
C88 H54 0.9500
C89 C90 1.393(4)
C89 H55 0.9500
C90 H56 0.9500
C91 O17 1.211(3)
C91 N9 1.399(3)
N9 C92 1.404(3)
N9 C93 1.473(3)
C92 O18 1.212(3)
C93 C94 1.513(4)
C93 H57 0.9900
C93 H58 0.9900
C94 C95 1.390(4)
C94 C99 1.392(4)
C95 C96 1.383(4)
C95 H59 0.9500
C96 C97 1.389(4)
C96 H60 0.9500
C97 C98 1.389(4)
C97 H61 0.9500
C98 C99 1.381(4)
C98 H62 0.9500
C99 H63 0.9500
C100 C105 1.386(4)
C100 C101 1.395(4)
C100 C106 1.504(4)
C101 C102 1.388(4)
C101 C107 1.501(4)
C102 C103 1.400(3)
C102 C115 1.499(4)
C103 C104 1.382(3)
C103 C116 1.503(4)
C104 C105 1.402(3)
C104 C124 1.494(3)
C105 C125 1.502(4)
C106 O19 1.212(3)
C106 N10 1.396(4)
N10 C107 1.399(4)
N10 C108 1.474(3)
C107 O20 1.216(4)
C108 C109 1.509(4)
C108 H64 0.9900
C108 H65 0.9900
C109 C110 1.380(4)
C109 C114 1.387(4)
C110 C111 1.387(4)
C110 H66 0.9500
C111 C112 1.376(5)
C111 H67 0.9500
C112 C113 1.374(4)
C112 H68 0.9500
C113 C114 1.386(4)
C113 H69 0.9500
C114 H70 0.9500
C115 O21 1.207(3)
C115 N11 1.399(4)
N11 C116 1.402(3)
N11 C117 1.465(4)
C116 O22 1.205(3)
C117 C118 1.514(4)
C117 H71 0.9900
C117 H72 0.9900
C118 C123 1.388(4)
C118 C119 1.394(4)
C119 C120 1.393(4)
C119 H73 0.9500
C120 C121 1.385(4)
C120 H74 0.9500
C121 C122 1.383(4)
C121 H75 0.9500
C122 C123 1.399(4)
C122 H76 0.9500
C123 H77 0.9500
C124 O23 1.212(3)
C124 N12 1.389(3)
N12 C125 1.399(3)
N12 C126 1.471(3)
C125 O24 1.216(3)
C126 C127 1.517(4)
C126 H78 0.9900
C126 H79 0.9900
C127 C132 1.384(4)
C127 C128 1.404(4)
C128 C129 1.393(4)
C128 H80 0.9500
C129 C130 1.374(4)
C129 H81 0.9500
C130 C131 1.386(4)
C130 H82 0.9500
C131 C132 1.399(4)
C131 H83 0.9500
C132 H84 0.9500
C133 C134 1.484(4)
C133 H85 0.9800
C133 H86 0.9800
C133 H87 0.9800
C134 O25 1.206(3)
C134 C135 1.510(4)
C135 H88 0.9800
C135 H89 0.9800
C135 H90 0.9800
C136 C137 1.493(4)
C136 H91 0.9800
C136 H92 0.9800
C136 H93 0.9800
C137 O26 1.217(3)
C137 C138 1.492(4)
C138 H94 0.9800
C138 H95 0.9800
C138 H96 0.9800
C139 C140 1.472(5)
C139 H97 0.9800
C139 H98 0.9800
C139 H99 0.9800
C140 O27 1.225(4)
C140 C141 1.501(4)
C141 H100 0.9800
C141 H101 0.9800
C141 H102 0.9800

loop_
_geom_torsion_atom_site_label_1
_geom_torsion_atom_site_label_2
_geom_torsion_atom_site_label_3
_geom_torsion_atom_site_label_4
_geom_torsion
C6 C1 C2 C3 -0.8(4)
C7 C1 C2 C3 177.8(2)
C6 C1 C2 C8 -179.7(2)
C7 C1 C2 C8 -1.1(3)
C1 C2 C3 C4 0.3(4)
C8 C2 C3 C4 178.9(2)
C1 C2 C3 C16 -178.0(3)
C8 C2 C3 C16 0.6(5)
C2 C3 C4 C5 1.1(4)
C16 C3 C4 C5 179.8(2)
C2 C3 C4 C17 -179.1(2)
C16 C3 C4 C17 -0.4(3)
C3 C4 C5 C6 -2.0(4)
C17 C4 C5 C6 178.2(2)
C3 C4 C5 C25 179.9(2)
C17 C4 C5 C25 0.1(5)
C2 C1 C6 C5 -0.1(4)
C7 C1 C6 C5 -178.3(2)
C2 C1 C6 C26 179.4(2)
C7 C1 C6 C26 1.2(5)
C4 C5 C6 C1 1.6(4)
C25 C5 C6 C1 -180.0(2)
C4 C5 C6 C26 -178.1(2)
C25 C5 C6 C26 0.4(3)
C6 C1 C7 O1 -0.7(5)
C2 C1 C7 O1 -179.0(3)
C6 C1 C7 N1 179.5(3)
C2 C1 C7 N1 1.2(3)
O1 C7 N1 C8 179.4(2)
C1 C7 N1 C8 -0.8(3)
O1 C7 N1 C9 0.9(4)
C1 C7 N1 C9 -179.2(2)
C7 N1 C8 O2 179.5(2)
C9 N1 C8 O2 -2.0(4)
C7 N1 C8 C2 0.1(3)
C9 N1 C8 C2 178.6(2)
C3 C2 C8 O2 2.5(5)
C1 C2 C8 O2 -178.7(3)
C3 C2 C8 N1 -178.1(2)
C1 C2 C8 N1 0.7(3)
C8 N1 C9 C10 -82.1(3)
C7 N1 C9 C10 96.2(3)
N1 C9 C10 C11 -92.2(3)
N1 C9 C10 C15 86.0(3)
C15 C10 C11 C12 -0.9(4)
C9 C10 C11 C12 177.3(2)
C10 C11 C12 C13 -0.1(4)
C11 C12 C13 C14 1.1(4)
C12 C13 C14 C15 -1.0(4)
C13 C14 C15 C10 0.0(4)
C11 C10 C15 C14 1.0(4)
C9 C10 C15 C14 -177.2(2)
C2 C3 C16 O3 -2.3(5)
C4 C3 C16 O3 179.2(3)
C2 C3 C16 N2 177.6(3)
C4 C3 C16 N2 -0.9(3)
O3 C16 N2 C17 -178.1(2)
C3 C16 N2 C17 1.9(3)
O3 C16 N2 C18 -3.2(4)
C3 C16 N2 C18 176.9(2)
C16 N2 C17 O4 178.4(2)
C18 N2 C17 O4 3.4(4)
C16 N2 C17 C4 -2.2(3)
C18 N2 C17 C4 -177.2(2)
C5 C4 C17 O4 0.7(5)
C3 C4 C17 O4 -179.2(2)
C5 C4 C17 N2 -178.7(3)
C3 C4 C17 N2 1.5(3)
C17 N2 C18 C19 84.3(3)
C16 N2 C18 C19 -90.3(3)
N2 C18 C19 C24 -88.5(3)
N2 C18 C19 C20 87.5(3)
C24 C19 C20 C21 1.4(4)
C18 C19 C20 C21 -174.7(3)
C19 C20 C21 C22 -0.7(4)
C20 C21 C22 C23 -0.2(5)
C21 C22 C23 C24 0.4(5)
C20 C19 C24 C23 -1.2(4)
C18 C19 C24 C23 174.8(3)
C22 C23 C24 C19 0.4(5)
C4 C5 C25 O5 -0.7(5)
C6 C5 C25 O5 -179.0(2)
C4 C5 C25 N3 178.0(3)
C6 C5 C25 N3 -0.3(3)
O5 C25 N3 C26 178.8(2)
C5 C25 N3 C26 0.1(3)
O5 C25 N3 C27 1.4(4)
C5 C25 N3 C27 -177.4(2)
C25 N3 C26 O6 -178.6(2)
C27 N3 C26 O6 -1.2(4)
C25 N3 C26 C6 0.2(3)
C27 N3 C26 C6 177.6(2)
C1 C6 C26 O6 -1.3(5)
C5 C6 C26 O6 178.3(3)
C1 C6 C26 N3 -179.9(3)
C5 C6 C26 N3 -0.4(3)
C25 N3 C27 C28 -88.0(3)
C26 N3 C27 C28 94.8(3)
N3 C27 C28 C29 98.6(3)
N3 C27 C28 C33 -82.4(3)
C33 C28 C29 C30 -0.2(5)
C27 C28 C29 C30 178.9(3)
C28 C29 C30 C31 0.2(5)
C29 C30 C31 C32 -0.6(5)
C30 C31 C32 C33 1.0(5)
C29 C28 C33 C32 0.5(4)
C27 C28 C33 C32 -178.6(3)
C31 C32 C33 C28 -0.9(5)
C39 C34 C35 C36 -1.4(3)
C40 C34 C35 C36 179.6(2)
C39 C34 C35 C41 178.0(2)
C40 C34 C35 C41 -1.0(3)
C34 C35 C36 C37 0.1(3)
C41 C35 C36 C37 -179.1(2)
C34 C35 C36 C49 -177.6(2)
C41 C35 C36 C49 3.2(4)
C35 C36 C37 C38 0.9(3)
C49 C36 C37 C38 179.1(2)
C35 C36 C37 C50 -177.9(2)
C49 C36 C37 C50 0.3(3)
C36 C37 C38 C39 -0.5(3)
C50 C37 C38 C39 178.0(2)
C36 C37 C38 C58 -177.7(2)
C50 C37 C38 C58 0.7(4)
C35 C34 C39 C38 1.8(3)
C40 C34 C39 C38 -179.5(2)
C35 C34 C39 C59 -179.3(2)
C40 C34 C39 C59 -0.6(4)
C37 C38 C39 C34 -0.8(3)
C58 C38 C39 C34 177.0(2)
C37 C38 C39 C59 -179.9(2)
C58 C38 C39 C59 -2.1(3)
C39 C34 C40 O7 1.2(4)
C35 C34 C40 O7 -180.0(2)
C39 C34 C40 N4 -177.5(2)
C35 C34 C40 N4 1.3(2)
O7 C40 N4 C41 -180.0(2)
C34 C40 N4 C41 -1.2(3)
O7 C40 N4 C42 0.2(4)
C34 C40 N4 C42 179.0(2)
C40 N4 C41 O8 178.4(2)
C42 N4 C41 O8 -1.8(4)
C40 N4 C41 C35 0.6(3)
C42 N4 C41 C35 -179.6(2)
C36 C35 C41 O8 1.9(4)
C34 C35 C41 O8 -177.3(2)
C36 C35 C41 N4 179.6(2)
C34 C35 C41 N4 0.3(3)
C40 N4 C42 C43 91.0(3)
C41 N4 C42 C43 -88.9(3)
N4 C42 C43 C44 -102.5(3)
N4 C42 C43 C48 79.7(3)
C48 C43 C44 C45 0.6(4)
C42 C43 C44 C45 -177.2(2)
C43 C44 C45 C46 0.1(4)
C44 C45 C46 C47 -0.5(4)
C45 C46 C47 C48 0.1(4)
C46 C47 C48 C43 0.7(4)
C44 C43 C48 C47 -1.0(3)
C42 C43 C48 C47 176.8(2)
C35 C36 C49 O9 -3.7(5)
C37 C36 C49 O9 178.4(2)
C35 C36 C49 N5 176.4(2)
C37 C36 C49 N5 -1.5(3)
O9 C49 N5 C50 -177.6(2)
C36 C49 N5 C50 2.3(3)
O9 C49 N5 C51 3.1(4)
C36 C49 N5 C51 -176.9(2)
C49 N5 C50 O10 178.9(2)
C51 N5 C50 O10 -1.8(4)
C49 N5 C50 C37 -2.1(3)
C51 N5 C50 C37 177.1(2)
C38 C37 C50 O10 1.3(4)
C36 C37 C50 O10 179.9(2)
C38 C37 C50 N5 -177.6(2)
C36 C37 C50 N5 1.0(2)
C49 N5 C51 C52 -100.0(3)
C50 N5 C51 C52 80.9(3)
N5 C51 C52 C57 -100.7(3)
N5 C51 C52 C53 79.0(3)
C57 C52 C53 C54 0.5(4)
C51 C52 C53 C54 -179.3(3)
C52 C53 C54 C55 -0.5(4)
C53 C54 C55 C56 0.6(4)
C54 C55 C56 C57 -0.8(4)
C53 C52 C57 C56 -0.7(4)
C51 C52 C57 C56 179.1(2)
C55 C56 C57 C52 0.8(4)
C39 C38 C58 O11 -176.6(2)
C37 C38 C58 O11 0.8(4)
C39 C38 C58 N6 1.9(3)
C37 C38 C58 N6 179.4(2)
O11 C58 N6 C59 177.7(2)
C38 C58 N6 C59 -0.9(3)
O11 C58 N6 C60 -1.6(4)
C38 C58 N6 C60 179.7(2)
C58 N6 C59 O12 179.9(2)
C60 N6 C59 O12 -0.8(4)
C58 N6 C59 C39 -0.3(3)
C60 N6 C59 C39 179.0(2)
C34 C39 C59 O12 2.3(4)
C38 C39 C59 O12 -178.7(2)
C34 C39 C59 N6 -177.5(2)
C38 C39 C59 N6 1.5(3)
C59 N6 C60 C61 104.3(3)
C58 N6 C60 C61 -76.5(3)
N6 C60 C61 C66 -76.2(3)
N6 C60 C61 C62 103.3(3)
C66 C61 C62 C63 2.3(4)
C60 C61 C62 C63 -177.2(3)
C61 C62 C63 C64 -1.9(5)
C62 C63 C64 C65 0.5(5)
C63 C64 C65 C66 0.5(6)
C62 C61 C66 C65 -1.4(5)
C60 C61 C66 C65 178.2(3)
C64 C65 C66 C61 0.0(5)
C72 C67 C68 C69 -4.2(4)
C73 C67 C68 C69 176.5(2)
C72 C67 C68 C74 175.9(2)
C73 C67 C68 C74 -3.4(3)
C67 C68 C69 C70 1.3(3)
C74 C68 C69 C70 -178.8(2)
C67 C68 C69 C82 -174.7(2)
C74 C68 C69 C82 5.2(5)
C68 C69 C70 C71 2.1(4)
C82 C69 C70 C71 179.0(2)
C68 C69 C70 C83 -175.6(2)
C82 C69 C70 C83 1.3(3)
C69 C70 C71 C72 -2.7(4)
C83 C70 C71 C72 174.4(2)
C69 C70 C71 C91 176.1(2)
C83 C70 C71 C91 -6.9(5)
C68 C67 C72 C71 3.6(4)
C73 C67 C72 C71 -177.3(2)
C68 C67 C72 C92 -174.6(2)
C73 C67 C72 C92 4.5(5)
C70 C71 C72 C67 -0.2(4)
C91 C71 C72 C67 -179.1(2)
C70 C71 C72 C92 178.4(2)
C91 C71 C72 C92 -0.6(3)
C72 C67 C73 O13 1.2(5)
C68 C67 C73 O13 -179.6(3)
C72 C67 C73 N7 -177.4(2)
C68 C67 C73 N7 1.8(3)
O13 C73 N7 C74 -178.0(2)
C67 C73 N7 C74 0.7(3)
O13 C73 N7 C75 -3.3(4)
C67 C73 N7 C75 175.4(2)
C73 N7 C74 O14 174.3(2)
C75 N7 C74 O14 -0.5(4)
C73 N7 C74 C68 -2.7(3)
C75 N7 C74 C68 -177.5(2)
C69 C68 C74 O14 7.1(4)
C67 C68 C74 O14 -173.0(2)
C69 C68 C74 N7 -176.1(2)
C67 C68 C74 N7 3.8(3)
C74 N7 C75 C76 -79.3(3)
C73 N7 C75 C76 106.5(3)
N7 C75 C76 C77 -111.1(3)
N7 C75 C76 C81 74.4(3)
C81 C76 C77 C78 1.1(4)
C75 C76 C77 C78 -173.4(2)
C76 C77 C78 C79 -0.3(4)
C77 C78 C79 C80 -0.8(4)
C78 C79 C80 C81 1.1(4)
C79 C80 C81 C76 -0.3(4)
C77 C76 C81 C80 -0.9(4)
C75 C76 C81 C80 173.6(2)
C68 C69 C82 O15 -4.6(5)
C70 C69 C82 O15 179.0(3)
C68 C69 C82 N8 174.7(2)
C70 C69 C82 N8 -1.7(3)
O15 C82 N8 C83 -179.1(2)
C69 C82 N8 C83 1.5(3)
O15 C82 N8 C84 4.5(4)
C69 C82 N8 C84 -174.9(2)
C82 N8 C83 O16 -179.7(2)
C84 N8 C83 O16 -3.3(4)
C82 N8 C83 C70 -0.8(3)
C84 N8 C83 C70 175.7(2)
C71 C70 C83 O16 1.2(5)
C69 C70 C83 O16 178.5(2)
C71 C70 C83 N8 -177.7(3)
C69 C70 C83 N8 -0.4(3)
C83 N8 C84 C85 82.8(3)
C82 N8 C84 C85 -101.1(3)
N8 C84 C85 C90 -110.8(3)
N8 C84 C85 C86 67.9(3)
C90 C85 C86 C87 -0.4(4)
C84 C85 C86 C87 -179.1(2)
C85 C86 C87 C88 -0.2(4)
C86 C87 C88 C89 0.6(4)
C87 C88 C89 C90 -0.4(4)
C86 C85 C90 C89 0.5(4)
C84 C85 C90 C89 179.2(3)
C88 C89 C90 C85 -0.1(4)
C70 C71 C91 O17 0.7(5)
C72 C71 C91 O17 179.5(3)
C70 C71 C91 N9 -178.3(2)
C72 C71 C91 N9 0.6(3)
O17 C91 N9 C92 -179.3(2)
C71 C91 N9 C92 -0.4(3)
O17 C91 N9 C93 0.1(4)
C71 C91 N9 C93 179.1(2)
C91 N9 C92 O18 179.7(2)
C93 N9 C92 O18 0.3(4)
C91 N9 C92 C72 0.0(3)
C93 N9 C92 C72 -179.4(2)
C67 C72 C92 O18 -1.0(5)
C71 C72 C92 O18 -179.3(3)
C67 C72 C92 N9 178.7(3)
C71 C72 C92 N9 0.4(3)
C91 N9 C93 C94 -91.1(3)
C92 N9 C93 C94 88.2(3)
N9 C93 C94 C95 80.0(3)
N9 C93 C94 C99 -99.6(3)
C99 C94 C95 C96 0.5(4)
C93 C94 C95 C96 -179.1(2)
C94 C95 C96 C97 -0.4(4)
C95 C96 C97 C98 -0.2(4)
C96 C97 C98 C99 0.6(4)
C97 C98 C99 C94 -0.5(4)
C95 C94 C99 C98 -0.1(4)
C93 C94 C99 C98 179.5(2)
C105 C100 C101 C102 -2.3(4)
C106 C100 C101 C102 -178.9(2)
C105 C100 C101 C107 173.2(2)
C106 C100 C101 C107 -3.4(3)
C100 C101 C102 C103 5.6(4)
C107 C101 C102 C103 -168.7(3)
C100 C101 C102 C115 -175.2(3)
C107 C101 C102 C115 10.5(5)
C101 C102 C103 C104 -3.6(4)
C115 C102 C103 C104 177.1(2)
C101 C102 C103 C116 177.6(2)
C115 C102 C103 C116 -1.8(3)
C102 C103 C104 C105 -1.8(4)
C116 C103 C104 C105 176.8(2)
C102 C103 C104 C124 176.7(2)
C116 C103 C104 C124 -4.8(5)
C101 C100 C105 C104 -3.0(4)
C106 C100 C105 C104 172.6(3)
C101 C100 C105 C125 179.8(3)
C106 C100 C105 C125 -4.6(5)
C103 C104 C105 C100 5.1(4)
C124 C104 C105 C100 -173.7(2)
C103 C104 C105 C125 -177.1(2)
C124 C104 C105 C125 4.1(3)
C105 C100 C106 O19 3.4(5)
C101 C100 C106 O19 179.4(3)
C105 C100 C106 N10 -174.6(3)
C101 C100 C106 N10 1.4(3)
O19 C106 N10 C107 -176.7(3)
C100 C106 N10 C107 1.4(3)
O19 C106 N10 C108 -8.8(4)
C100 C106 N10 C108 169.3(2)
C106 N10 C107 O20 173.5(3)
C108 N10 C107 O20 5.5(4)
C106 N10 C107 C101 -3.4(3)
C108 N10 C107 C101 -171.5(2)
C102 C101 C107 O20 2.3(5)
C100 C101 C107 O20 -172.5(3)
C102 C101 C107 N10 179.0(3)
C100 C101 C107 N10 4.2(3)
C106 N10 C108 C109 99.5(3)
C107 N10 C108 C109 -93.8(3)
N10 C108 C109 C110 -90.9(4)
N10 C108 C109 C114 90.5(3)
C114 C109 C110 C111 -2.0(4)
C108 C109 C110 C111 179.4(3)
C109 C110 C111 C112 0.0(4)
C110 C111 C112 C113 1.3(4)
C111 C112 C113 C114 -0.7(4)
C112 C113 C114 C109 -1.3(4)
C110 C109 C114 C113 2.6(4)
C108 C109 C114 C113 -178.8(3)
C101 C102 C115 O21 2.4(5)
C103 C102 C115 O21 -178.4(3)
C101 C102 C115 N11 -179.3(3)
C103 C102 C115 N11 -0.1(3)
O21 C115 N11 C116 -179.4(2)
C102 C115 N11 C116 2.1(3)
O21 C115 N11 C117 -0.6(4)
C102 C115 N11 C117 -179.1(2)
C115 N11 C116 O22 175.8(2)
C117 N11 C116 O22 -3.1(4)
C115 N11 C116 C103 -3.2(3)
C117 N11 C116 C103 178.0(2)
C104 C103 C116 O22 5.4(5)
C102 C103 C116 O22 -175.9(3)
C104 C103 C116 N11 -175.7(3)
C102 C103 C116 N11 3.0(3)
C115 N11 C117 C118 -92.6(3)
C116 N11 C117 C118 86.0(3)
N11 C117 C118 C123 -99.0(3)
N11 C117 C118 C119 79.2(3)
C123 C118 C119 C120 0.9(4)
C117 C118 C119 C120 -177.4(2)
C118 C119 C120 C121 0.6(4)
C119 C120 C121 C122 -1.0(4)
C120 C121 C122 C123 0.0(4)
C119 C118 C123 C122 -1.9(4)
C117 C118 C123 C122 176.4(2)
C121 C122 C123 C118 1.5(4)
C103 C104 C124 O23 -7.2(5)
C105 C104 C124 O23 171.4(2)
C103 C104 C124 N12 175.8(3)
C105 C104 C124 N12 -5.6(3)
O23 C124 N12 C125 -172.1(2)
C104 C124 N12 C125 5.1(3)
O23 C124 N12 C126 1.1(4)
C104 C124 N12 C126 178.2(2)
C124 N12 C125 O24 176.6(2)
C126 N12 C125 O24 3.4(4)
C124 N12 C125 C105 -2.6(3)
C126 N12 C125 C105 -175.7(2)
C100 C105 C125 O24 -2.9(5)
C104 C105 C125 O24 179.7(3)
C100 C105 C125 N12 176.3(3)
C104 C105 C125 N12 -1.2(3)
C124 N12 C126 C127 -98.2(3)
C125 N12 C126 C127 74.3(3)
N12 C126 C127 C132 -108.9(3)
N12 C126 C127 C128 70.6(3)
C132 C127 C128 C129 -1.1(4)
C126 C127 C128 C129 179.4(2)
C127 C128 C129 C130 0.1(4)
C128 C129 C130 C131 0.2(4)
C129 C130 C131 C132 0.5(4)
C128 C127 C132 C131 1.9(4)
C126 C127 C132 C131 -178.6(2)
C130 C131 C132 C127 -1.6(4)
